data_1571350
loop_
_publ_author_name
'Tricoire, Maxime'
'Hsueh, Fang-Che'
'Keener, Megan'
'Rajeshkumar, Thayalan'
'Scopelliti, Rosario'
'Zivkovic, Ivica'
'Maron, Laurent'
'Mazzanti, Marinella'

_publ_section_title
;
 Siloxide tripodal ligands as a scaffold for stabilizing lanthanides in
 the +4 oxidation state.
;
_journal_issue 18
_journal_name_full 'Chemical science'
_journal_page_first 6874
_journal_page_last 6883
_journal_paper_doi 10.1039/d4sc00051j
_journal_volume 15
_journal_year 2024
_chemical_absolute_configuration rmad
_chemical_formula_moiety 'C86 H76 Ce O6 Si4, 2(C4 H8 O), 2[C4H8O]'
_chemical_formula_sum 'C102 H108 Ce O10 Si4'
_chemical_formula_weight 1746.36
_space_group_crystal_system orthorhombic
_space_group_IT_number 19
_space_group_name_Hall 'P 2ac 2ab'
_space_group_name_H-M_alt 'P 21 21 21'
_atom_sites_solution_hydrogens geom
_atom_sites_solution_primary dual
_audit_creation_date 2023-08-31
_audit_creation_method
;
Olex2 1.5
(compiled 2023.08.24 svn.re1ec1418 for OlexSys, GUI svn.r6817)
;
_audit_update_record
;
2023-09-22 deposited with the CCDC.	2024-03-22 downloaded from the CCDC.
;
_cell_angle_alpha 90
_cell_angle_beta 90
_cell_angle_gamma 90
_cell_formula_units_Z 4
_cell_length_a 15.94855(11)
_cell_length_b 22.45159(16)
_cell_length_c 25.03370(19)
_cell_measurement_reflns_used 23610
_cell_measurement_temperature 139.99(10)
_cell_measurement_theta_max 72.4160
_cell_measurement_theta_min 4.3020
_cell_volume 8963.82(11)
_computing_cell_refinement 'CrysAlisPro 1.171.42.90a (Rigaku OD, 2023)'
_computing_data_collection 'CrysAlisPro 1.171.42.90a (Rigaku OD, 2023)'
_computing_data_reduction 'CrysAlisPro 1.171.42.90a (Rigaku OD, 2023)'
_computing_molecular_graphics 'Olex2 1.5 (Dolomanov et al., 2009)'
_computing_publication_material 'Olex2 1.5 (Dolomanov et al., 2009)'
_computing_structure_refinement 'SHELXL 2019/3 (Sheldrick, 2015)'
_computing_structure_solution 'SHELXT  (Sheldrick, 2015)'
_diffrn_ambient_environment N~2~
_diffrn_ambient_temperature 139.99(10)
_diffrn_detector 'CCD plate'
_diffrn_detector_area_resol_mean 5.2817
_diffrn_detector_type AtlasS2
_diffrn_measured_fraction_theta_full 0.998
_diffrn_measured_fraction_theta_max 0.985
_diffrn_measurement_details
;
List of Runs (angles in degrees, time in seconds):

  # Type    Start    End  Width  t~exp~   \w     \q     \k     \f   Frames
#--------------------------------------------------------------------------
  1  \w      8.00  64.00   1.00    5.00    --   40.66-101.00 169.00   56
  2  \w    122.00 177.00   1.00   20.00    --  105.15  30.00  79.00   55
  3  \w    104.00 170.00   1.00   20.00    --  105.15 101.00 -86.00   66
  4  \w     43.00 108.00   1.00   20.00    --  105.15-106.00  77.00   65
  5  \w     77.00 110.00   1.00   20.00    --  105.15  30.00  79.00   33
  6  \w   -112.00 -13.00   1.00    5.00    --  -40.66 -57.00   0.00   99
  7  \w    -68.00 -36.00   1.00    5.00    --  -40.66 125.00  30.00   32
  8  \w    -34.00   3.00   1.00    5.00    --   40.66 -30.00 -81.00   37
  9  \w     61.00 142.00   1.00   20.00    --  105.15 178.00 -90.00   81
 10  \w    144.00 178.00   1.00   20.00    --  105.15 111.00  90.00   34
 11  \w    107.00 132.00   1.00   20.00    --  105.15 111.00  90.00   25
 12  \w     75.00 140.00   1.00   20.00    --  105.15 178.00-150.00   65
 13  \w    103.00 177.00   1.00   20.00    --  105.15  77.00-150.00   74
;
_diffrn_measurement_device 'four-circle diffractometer'
_diffrn_measurement_device_type 'SuperNova, Dual, Cu at home/near, AtlasS2'
_diffrn_measurement_method '\w scans'
_diffrn_orient_matrix_type 'CrysAlisPro convention (1999,Acta A55,543-557)'
_diffrn_orient_matrix_UB_11 -0.0376245000
_diffrn_orient_matrix_UB_12 -0.0488259000
_diffrn_orient_matrix_UB_13 0.0359978000
_diffrn_orient_matrix_UB_21 0.0004580000
_diffrn_orient_matrix_UB_22 -0.0436495000
_diffrn_orient_matrix_UB_23 -0.0474804000
_diffrn_orient_matrix_UB_31 0.0889264000
_diffrn_orient_matrix_UB_32 -0.0204880000
_diffrn_orient_matrix_UB_33 0.0154655000
_diffrn_radiation_monochromator mirror
_diffrn_radiation_probe x-ray
_diffrn_radiation_type 'Cu K\a'
_diffrn_radiation_wavelength 1.54184
_diffrn_reflns_av_R_equivalents 0.0272
_diffrn_reflns_av_unetI/netI 0.0341
_diffrn_reflns_Laue_measured_fraction_full 0.998
_diffrn_reflns_Laue_measured_fraction_max 0.985
_diffrn_reflns_limit_h_max 19
_diffrn_reflns_limit_h_min -13
_diffrn_reflns_limit_k_max 27
_diffrn_reflns_limit_k_min -27
_diffrn_reflns_limit_l_max 30
_diffrn_reflns_limit_l_min -30
_diffrn_reflns_number 39009
_diffrn_reflns_point_group_measured_fraction_full 0.997
_diffrn_reflns_point_group_measured_fraction_max 0.975
_diffrn_reflns_theta_full 67.684
_diffrn_reflns_theta_max 72.628
_diffrn_reflns_theta_min 3.286
_diffrn_source 'micro-focus sealed X-ray tube'
_diffrn_source_type 'SuperNova (Cu) X-ray Source'
_exptl_absorpt_coefficient_mu 4.902
_exptl_absorpt_correction_T_max 0.729
_exptl_absorpt_correction_T_min 0.368
_exptl_absorpt_correction_type analytical
_exptl_absorpt_process_details
;
CrysAlisPro 1.171.42.90a (Rigaku Oxford Diffraction, 2023)
Analytical numeric absorption correction using a multifaceted crystal
model based on expressions derived by R.C. Clark & J.S. Reid.
(Clark, R. C. & Reid, J. S. (1995). Acta Cryst. A51, 887-897)
Empirical absorption correction using spherical harmonics,
implemented in SCALE3 ABSPACK scaling algorithm.
;
_exptl_crystal_colour 'clear pale colourless'
_exptl_crystal_density_diffrn 1.294
_exptl_crystal_description irregular
_exptl_crystal_F_000 3656
_exptl_crystal_size_max 0.306
_exptl_crystal_size_mid 0.201
_exptl_crystal_size_min 0.071
_refine_diff_density_max 0.592
_refine_diff_density_min -0.451
_refine_diff_density_rms 0.069
_refine_ls_abs_structure_details
;
 Flack x determined using 7128 quotients [(I+)-(I-)]/[(I+)+(I-)]
 (Parsons, Flack and Wagner, Acta Cryst. B69 (2013) 249-259).
;
_refine_ls_abs_structure_Flack -0.0133(17)
_refine_ls_extinction_method none
_refine_ls_goodness_of_fit_ref 1.030
_refine_ls_hydrogen_treatment constr
_refine_ls_matrix_type full
_refine_ls_number_parameters 1035
_refine_ls_number_reflns 17348
_refine_ls_number_restraints 534
_refine_ls_restrained_S_all 1.035
_refine_ls_R_factor_all 0.0431
_refine_ls_R_factor_gt 0.0409
_refine_ls_shift/su_max 0.001
_refine_ls_shift/su_mean 0.000
_refine_ls_structure_factor_coef Fsqd
_refine_ls_weighting_details 'w=1/[\s^2^(Fo^2^)+(0.0651P)^2^+7.4734P] where P=(Fo^2^+2Fc^2^)/3'
_refine_ls_weighting_scheme calc
_refine_ls_wR_factor_gt 0.1073
_refine_ls_wR_factor_ref 0.1097
_reflns_Friedel_coverage 0.821
_reflns_Friedel_fraction_full 0.995
_reflns_Friedel_fraction_max 0.962
_reflns_number_gt 16665
_reflns_number_total 17348
_reflns_threshold_expression 'I > 2\s(I)'
_cod_data_source_file d4sc00051j2.cif
_cod_data_source_block ah588
_cod_depositor_comments 'Adding full bibliography for 1571342--1571354.cif.'
_cod_database_code 1571350
_shelx_shelxl_version_number 2019/3
_chemical_oxdiff_formula 'C94 H92 O8 Si4 Ce1'
_shelx_space_group_comment
;
The symmetry employed for this shelxl refinement is uniquely defined
by the following loop, which should always be used as a source of
symmetry information in preference to the above space-group names.
They are only intended as comments.
;
_shelx_estimated_absorpt_t_max 0.722
_shelx_estimated_absorpt_t_min 0.315
_olex2_refinement_description
;
1. Fixed Uiso
 At 1.2 times of:
  All C(H) groups, All C(H,H) groups, All C(H,H,H,H) groups
2. Restrained distances
 O8-C107 = O8-C104 = O7-C100 = O7-C103
 1.43 with sigma of 0.02
 C101-C100 = C102-C101 = C103-C102 = C105-C104 = C106-C105 = C107-C106
 1.54 with sigma of 0.02
 Si4-C92 \\sim Si4-C67
 with sigma of 0.02
 Si1-C93 \\sim Si1-C13
 with sigma of 0.02
 C99-C86 \\sim C86-C85 \\sim C99-C84 \\sim C85-C84
 with sigma of 0.02
3. Uiso/Uaniso restraints and constraints
C13 \\sim C14 \\sim C15 \\sim C16 \\sim C17 \\sim C18 \\sim C93 \\sim C94 \\sim
C95 \\sim C96 \\sim C97 \\sim C98: within 2A with sigma of 0.02 and sigma for
terminal atoms of 0.04 within 2A
C67 \\sim C68 \\sim C69 \\sim C70 \\sim C71 \\sim C72 \\sim C87 \\sim C88 \\sim
C89 \\sim C90 \\sim C91 \\sim C92: within 2A with sigma of 0.02 and sigma for
terminal atoms of 0.04 within 2A
C84 \\sim C85 \\sim C86 \\sim C99: within 2A with sigma of 0.02 and sigma for
terminal atoms of 0.04 within 2A
Uanis(O7) \\sim Ueq, Uanis(C103) \\sim Ueq, Uanis(C102) \\sim Ueq, Uanis(C101)
\\sim Ueq, Uanis(C100) \\sim Ueq, Uanis(C104) \\sim Ueq, Uanis(C105) \\sim Ueq,
Uanis(C106) \\sim Ueq, Uanis(C107) \\sim Ueq: with sigma of 0.01 and sigma for
terminal atoms of 0.02
Uanis(O8) \\sim Ueq: with sigma of 0.005 and sigma for terminal atoms of 0.01
4. Rigid body (RIGU) restrains
 O8, C104, C105, C106, C107
 with sigma for 1-2 distances of 0.001 and sigma for 1-3 distances of 0.001
 C49, C54, C53, C52, C51, C50
 with sigma for 1-2 distances of 0.001 and sigma for 1-3 distances of 0.001
5. Others
 Sof(C13)=Sof(C14)=Sof(H14)=Sof(C15)=Sof(H15)=Sof(C16)=Sof(H16)=Sof(C17)=
 Sof(H17)=Sof(C18)=Sof(H18)=Sof(C92)=Sof(C87)=Sof(H87)=Sof(C88)=Sof(H88)=
 Sof(C89)=Sof(H89)=Sof(C90)=Sof(H90)=Sof(C91)=Sof(H91)=1-FVAR(1)
 Sof(C67)=Sof(C68)=Sof(H68)=Sof(C69)=Sof(H69)=Sof(C70)=Sof(H70)=Sof(C71)=
 Sof(H71)=Sof(C72)=Sof(H72)=Sof(C93)=Sof(C94)=Sof(H94)=Sof(C95)=Sof(H95)=
 Sof(C96)=Sof(H96)=Sof(C97)=Sof(H97)=Sof(C98)=Sof(H98)=FVAR(1)
 Sof(H84C)=Sof(H84D)=Sof(H86C)=Sof(H86D)=Sof(C99)=Sof(H99A)=Sof(H99B)=1-FVAR(2)
 Sof(H84A)=Sof(H84B)=Sof(C85)=Sof(H85A)=Sof(H85B)=Sof(H86A)=Sof(H86B)=FVAR(2)
6.a Secondary CH2 refined with riding coordinates:
 C79(H79A,H79B), C80(H80A,H80B), C81(H81A,H81B), C82(H82A,H82B), C83(H83A,
 H83B), C84(H84A,H84B), C84(H84C,H84D), C85(H85A,H85B), C86(H86A,H86B),
 C86(H86C,H86D), C99(H99A,H99B), C100(H10A,H10B), C101(H10C,H10D), C102(H10E,
 H10F), C103(H10G,H10H), C104(H10I,H10J), C105(H10K,H10L), C106(H10M,H10N),
 C107(H10O,H10P)
6.b Aromatic/amide H refined with riding coordinates:
 C2(H2), C4(H4), C6(H6), C8(H8), C9(H9), C10(H10), C11(H11), C14(H14),
 C15(H15), C16(H16), C17(H17), C18(H18), C20(H20), C21(H21), C22(H22), C23(H23),
  C24(H24), C26(H26), C27(H27), C28(H28), C29(H29), C32(H32), C33(H33),
 C34(H34), C35(H35), C36(H36), C38(H38), C39(H39), C40(H40), C41(H41), C42(H42),
  C44(H44), C45(H45), C46(H46), C47(H47), C50(H50), C51(H51), C52(H52),
 C53(H53), C54(H54), C56(H56), C57(H57), C58(H58), C59(H59), C60(H60), C62(H62),
  C63(H63), C64(H64), C65(H65), C66(H66), C68(H68), C69(H69), C70(H70),
 C71(H71), C72(H72), C74(H74), C75(H75), C76(H76), C77(H77), C78(H78), C87(H87),
  C88(H88), C89(H89), C90(H90), C91(H91), C94(H94), C95(H95), C96(H96),
 C97(H97), C98(H98)
6.c Fitted hexagon refined as free rotating group:
 C13(C14,C15,C16,C17,C18), C67(C68,C69,C70,C71,C72), C92(C87,C88,C89,C90,C91),
 C93(C94,C95,C96,C97,C98)
;
_smtbx_masks_special_details
;
A solvent mask was calculated and 304 electrons were 
found in a volume of 1444\%A^3^ in 2 voids per unit cell. 
This is consistent with the presence of 
2[C4H8O] per Asymmetric Unit 
which account for 320 electrons 
per unit cell.
;
_smtbx_masks_void_probe_radius 1.2
_smtbx_masks_void_truncation_radius 1.2
_olex2_date_sample_data_collection 2023-05-02
_olex2_submission_special_instructions 'No special instructions were received'
_oxdiff_exptl_absorpt_empirical_details
;
Empirical correction (ABSPACK) includes:
- Absorption correction using spherical harmonics
- Frame scaling
- Detector area scaling
- B-factor correction
;
_oxdiff_exptl_absorpt_empirical_full_max 1.507
_oxdiff_exptl_absorpt_empirical_full_min 0.547

loop_
_space_group_symop_operation_xyz
'x, y, z'
'-x+1/2, -y, z+1/2'
'-x, y+1/2, -z+1/2'
'x+1/2, -y+1/2, -z'

loop_
_atom_site_label
_atom_site_type_symbol
_atom_site_fract_x
_atom_site_fract_y
_atom_site_fract_z
_atom_site_U_iso_or_equiv
_atom_site_adp_type
_atom_site_occupancy
_atom_site_site_symmetry_order
_atom_site_calc_flag
_atom_site_refinement_flags_posn
_atom_site_refinement_flags_adp
_atom_site_refinement_flags_occupancy
_atom_site_disorder_assembly
_atom_site_disorder_group
Ce1 Ce 0.81717(2) 0.49305(2) 0.45565(2) 0.02735(8) Uani 1 1 d . . . . .
Si1 Si 0.98819(9) 0.57544(7) 0.52576(6) 0.0361(3) Uani 1 1 d D . . . .
Si2 Si 0.88958(8) 0.48823(7) 0.31439(5) 0.0348(3) Uani 1 1 d . . . . .
Si3 Si 0.86321(11) 0.33793(7) 0.50410(7) 0.0418(3) Uani 1 1 d . . . . .
Si4 Si 0.67732(10) 0.62633(6) 0.44015(6) 0.0361(3) Uani 1 1 d D . . . .
O1 O 0.9167(2) 0.53904(16) 0.49378(15) 0.0344(8) Uani 1 1 d . . . . .
O2 O 0.8651(2) 0.48308(18) 0.37689(13) 0.0356(8) Uani 1 1 d . . . . .
O3 O 0.8502(2) 0.40645(16) 0.48793(16) 0.0379(8) Uani 1 1 d . . . . .
O4 O 0.7403(2) 0.56966(16) 0.44000(15) 0.0357(8) Uani 1 1 d . . . . .
O5 O 0.6894(3) 0.43754(19) 0.42512(18) 0.0474(9) Uani 1 1 d . . . . .
O6 O 0.7275(2) 0.4962(2) 0.53842(14) 0.0427(8) Uani 1 1 d . . . . .
C1 C 1.0883(3) 0.4878(3) 0.4397(2) 0.0362(11) Uani 1 1 d . . . . .
C2 C 1.0645(3) 0.4692(2) 0.3891(2) 0.0363(11) Uani 1 1 d . . . . .
H2 H 1.069753 0.495688 0.359668 0.044 Uiso 1 1 calc R U . . .
C3 C 1.0332(3) 0.4122(2) 0.3809(2) 0.0353(11) Uani 1 1 d . . . . .
C4 C 1.0268(4) 0.3734(3) 0.4244(2) 0.0401(12) Uani 1 1 d . . . . .
H4 H 1.005877 0.334219 0.419000 0.048 Uiso 1 1 calc R U . . .
C5 C 1.0504(4) 0.3911(3) 0.4750(2) 0.0394(12) Uani 1 1 d . . . . .
C6 C 1.0821(3) 0.4484(3) 0.4823(2) 0.0379(12) Uani 1 1 d . . . . .
H6 H 1.099708 0.460602 0.516876 0.046 Uiso 1 1 calc R U . . .
C7 C 1.1218(3) 0.5493(3) 0.4469(2) 0.0369(11) Uani 1 1 d . . . . .
C8 C 1.1881(4) 0.5673(3) 0.4155(3) 0.0455(13) Uani 1 1 d . . . . .
H8 H 1.210889 0.540006 0.390419 0.055 Uiso 1 1 calc R U . . .
C9 C 1.2228(4) 0.6239(3) 0.4193(3) 0.0493(14) Uani 1 1 d . . . . .
H9 H 1.268398 0.635095 0.397001 0.059 Uiso 1 1 calc R U . . .
C10 C 1.1899(4) 0.6638(3) 0.4561(3) 0.0482(13) Uani 1 1 d . . . . .
H10 H 1.213404 0.702422 0.460061 0.058 Uiso 1 1 calc R U . . .
C11 C 1.1219(4) 0.6462(3) 0.4870(3) 0.0453(13) Uani 1 1 d . . . . .
H11 H 1.099268 0.673908 0.511872 0.054 Uiso 1 1 calc R U . . .
C12 C 1.0852(3) 0.5899(3) 0.4834(2) 0.0363(11) Uani 1 1 d . . . . .
C13 C 0.9458(18) 0.6503(6) 0.5455(9) 0.046(4) Uani 0.519(14) 1 d DG U P A 2
C14 C 0.9171(16) 0.6873(7) 0.5048(7) 0.051(4) Uani 0.519(14) 1 d G U P A 2
H14 H 0.913715 0.672756 0.469248 0.061 Uiso 0.519(14) 1 calc R U P A 2
C15 C 0.8933(12) 0.7455(7) 0.5163(6) 0.058(4) Uani 0.519(14) 1 d G U P A 2
H15 H 0.873620 0.770692 0.488481 0.070 Uiso 0.519(14) 1 calc R U P A 2
C16 C 0.8982(10) 0.7667(5) 0.5683(7) 0.065(5) Uani 0.519(14) 1 d G U P A 2
H16 H 0.881894 0.806463 0.576119 0.078 Uiso 0.519(14) 1 calc R U P A 2
C17 C 0.9269(12) 0.7298(7) 0.6089(6) 0.076(5) Uani 0.519(14) 1 d G U P A 2
H17 H 0.930264 0.744297 0.644524 0.091 Uiso 0.519(14) 1 calc R U P A 2
C18 C 0.9507(15) 0.6716(7) 0.5975(8) 0.061(4) Uani 0.519(14) 1 d G U P A 2
H18 H 0.970359 0.646360 0.625292 0.073 Uiso 0.519(14) 1 calc R U P A 2
C19 C 1.0173(4) 0.5330(3) 0.5885(2) 0.0464(14) Uani 1 1 d . . . . .
C20 C 1.0740(5) 0.5568(5) 0.6259(3) 0.069(2) Uani 1 1 d . . . . .
H20 H 1.095224 0.596017 0.621481 0.083 Uiso 1 1 calc R U . . .
C21 C 1.0992(5) 0.5220(6) 0.6697(3) 0.086(3) Uani 1 1 d . . . . .
H21 H 1.136942 0.538303 0.695113 0.103 Uiso 1 1 calc R U . . .
C22 C 1.0707(6) 0.4660(6) 0.6764(3) 0.084(3) Uani 1 1 d . . . . .
H22 H 1.089037 0.443184 0.706096 0.101 Uiso 1 1 calc R U . . .
C23 C 1.0153(5) 0.4416(4) 0.6405(3) 0.070(2) Uani 1 1 d . . . . .
H23 H 0.995582 0.402050 0.645051 0.083 Uiso 1 1 calc R U . . .
C24 C 0.9884(4) 0.4758(3) 0.5973(3) 0.0484(15) Uani 1 1 d . . . . .
H24 H 0.948954 0.459250 0.573026 0.058 Uiso 1 1 calc R U . . .
C25 C 1.0128(4) 0.3926(3) 0.3259(2) 0.0386(12) Uani 1 1 d . . . . .
C26 C 1.0531(4) 0.3412(3) 0.3068(3) 0.0513(15) Uani 1 1 d . . . . .
H26 H 1.086662 0.318328 0.330510 0.062 Uiso 1 1 calc R U . . .
C27 C 1.0452(5) 0.3230(4) 0.2545(3) 0.066(2) Uani 1 1 d . . . . .
H27 H 1.071838 0.287665 0.242492 0.079 Uiso 1 1 calc R U . . .
C28 C 0.9983(5) 0.3567(4) 0.2201(3) 0.067(2) Uani 1 1 d . . . . .
H28 H 0.995251 0.346042 0.183396 0.080 Uiso 1 1 calc R U . . .
C29 C 0.9554(4) 0.4063(4) 0.2385(3) 0.0518(16) Uani 1 1 d . . . . .
H29 H 0.921825 0.428437 0.214286 0.062 Uiso 1 1 calc R U . . .
C30 C 0.9600(4) 0.4247(3) 0.2920(2) 0.0405(12) Uani 1 1 d . . . . .
C31 C 0.7904(3) 0.4838(3) 0.2731(2) 0.0419(13) Uani 1 1 d . . . . .
C32 C 0.7578(4) 0.4291(3) 0.2561(3) 0.0490(14) Uani 1 1 d . . . . .
H32 H 0.788753 0.393696 0.262498 0.059 Uiso 1 1 calc R U . . .
C33 C 0.6813(5) 0.4258(4) 0.2301(3) 0.0580(16) Uani 1 1 d . . . . .
H33 H 0.660265 0.388215 0.218785 0.070 Uiso 1 1 calc R U . . .
C34 C 0.6359(4) 0.4764(4) 0.2206(3) 0.0586(18) Uani 1 1 d . . . . .
H34 H 0.583586 0.474044 0.202529 0.070 Uiso 1 1 calc R U . . .
C35 C 0.6667(4) 0.5314(4) 0.2374(3) 0.0586(17) Uani 1 1 d . . . . .
H35 H 0.635157 0.566563 0.231037 0.070 Uiso 1 1 calc R U . . .
C36 C 0.7428(4) 0.5348(3) 0.2634(2) 0.0476(14) Uani 1 1 d . . . . .
H36 H 0.763137 0.572475 0.274805 0.057 Uiso 1 1 calc R U . . .
C37 C 0.9419(4) 0.5618(3) 0.3008(2) 0.0377(12) Uani 1 1 d . . . . .
C38 C 0.9514(4) 0.5839(3) 0.2490(3) 0.0531(16) Uani 1 1 d . . . . .
H38 H 0.927670 0.562673 0.219830 0.064 Uiso 1 1 calc R U . . .
C39 C 0.9954(5) 0.6368(4) 0.2393(3) 0.0617(19) Uani 1 1 d . . . . .
H39 H 1.001279 0.651356 0.203893 0.074 Uiso 1 1 calc R U . . .
C40 C 1.0302(5) 0.6677(3) 0.2813(4) 0.0604(18) Uani 1 1 d . . . . .
H40 H 1.060510 0.703333 0.274640 0.073 Uiso 1 1 calc R U . . .
C41 C 1.0216(4) 0.6476(3) 0.3327(3) 0.0523(15) Uani 1 1 d . . . . .
H41 H 1.045731 0.669239 0.361420 0.063 Uiso 1 1 calc R U . . .
C42 C 0.9771(4) 0.5950(3) 0.3425(3) 0.0433(13) Uani 1 1 d . . . . .
H42 H 0.970540 0.581619 0.378288 0.052 Uiso 1 1 calc R U . . .
C43 C 1.0455(4) 0.3489(3) 0.5212(2) 0.0446(13) Uani 1 1 d . . . . .
C44 C 1.1181(5) 0.3353(3) 0.5489(3) 0.0560(16) Uani 1 1 d . . . . .
H44 H 1.169017 0.354475 0.539243 0.067 Uiso 1 1 calc R U . . .
C45 C 1.1184(6) 0.2947(4) 0.5901(3) 0.072(2) Uani 1 1 d . . . . .
H45 H 1.169045 0.285875 0.608478 0.087 Uiso 1 1 calc R U . . .
C46 C 1.0447(6) 0.2670(4) 0.6046(3) 0.070(2) Uani 1 1 d . . . . .
H46 H 1.044373 0.238553 0.632727 0.084 Uiso 1 1 calc R U . . .
C47 C 0.9715(6) 0.2807(3) 0.5782(3) 0.062(2) Uani 1 1 d . . . . .
H47 H 0.921066 0.261590 0.588910 0.075 Uiso 1 1 calc R U . . .
C48 C 0.9684(4) 0.3225(3) 0.5356(3) 0.0489(15) Uani 1 1 d . . . . .
C49 C 0.7800(5) 0.3167(3) 0.5542(3) 0.0558(14) Uani 1 1 d . . . . .
C50 C 0.7817(6) 0.3380(3) 0.6063(3) 0.0696(18) Uani 1 1 d . . . . .
H50 H 0.828821 0.360430 0.617763 0.084 Uiso 1 1 calc R U . . .
C51 C 0.7179(8) 0.3277(4) 0.6417(4) 0.093(3) Uani 1 1 d . . . . .
H51 H 0.722285 0.341862 0.677343 0.112 Uiso 1 1 calc R U . . .
C52 C 0.6489(8) 0.2977(4) 0.6261(5) 0.101(3) Uani 1 1 d . . . . .
H52 H 0.604386 0.291816 0.650777 0.121 Uiso 1 1 calc R U . . .
C53 C 0.6419(7) 0.2753(4) 0.5746(5) 0.097(3) Uani 1 1 d . . . . .
H53 H 0.593065 0.254650 0.563347 0.116 Uiso 1 1 calc R U . . .
C54 C 0.7102(5) 0.2844(3) 0.5397(4) 0.0710(18) Uani 1 1 d . . . . .
H54 H 0.707977 0.267675 0.504845 0.085 Uiso 1 1 calc R U . . .
C55 C 0.8521(4) 0.2893(3) 0.4428(3) 0.0513(16) Uani 1 1 d . . . . .
C56 C 0.8666(6) 0.2277(3) 0.4459(4) 0.074(2) Uani 1 1 d . . . . .
H56 H 0.878621 0.209505 0.479295 0.089 Uiso 1 1 calc R U . . .
C57 C 0.8633(8) 0.1935(4) 0.3992(5) 0.092(3) Uani 1 1 d . . . . .
H57 H 0.873066 0.151808 0.401328 0.111 Uiso 1 1 calc R U . . .
C58 C 0.8466(7) 0.2182(4) 0.3513(4) 0.082(3) Uani 1 1 d . . . . .
H58 H 0.844340 0.194128 0.320161 0.099 Uiso 1 1 calc R U . . .
C59 C 0.8326(6) 0.2788(4) 0.3480(3) 0.070(2) Uani 1 1 d . . . . .
H59 H 0.821098 0.296566 0.314351 0.084 Uiso 1 1 calc R U . . .
C60 C 0.8354(5) 0.3134(3) 0.3932(3) 0.0559(17) Uani 1 1 d . . . . .
H60 H 0.825624 0.354972 0.390273 0.067 Uiso 1 1 calc R U . . .
C61 C 0.5754(4) 0.6053(3) 0.4085(3) 0.0499(15) Uani 1 1 d . . . . .
C62 C 0.5093(4) 0.5805(3) 0.4374(3) 0.0553(16) Uani 1 1 d . . . . .
H62 H 0.512836 0.577660 0.475201 0.066 Uiso 1 1 calc R U . . .
C63 C 0.4369(5) 0.5595(4) 0.4107(4) 0.074(2) Uani 1 1 d . . . . .
H63 H 0.392745 0.542992 0.431426 0.089 Uiso 1 1 calc R U . . .
C64 C 0.4279(6) 0.5619(5) 0.3590(5) 0.094(3) Uani 1 1 d . . . . .
H64 H 0.378308 0.547614 0.342271 0.113 Uiso 1 1 calc R U . . .
C65 C 0.4934(8) 0.5860(7) 0.3288(4) 0.115(5) Uani 1 1 d . . . . .
H65 H 0.489264 0.586585 0.290962 0.138 Uiso 1 1 calc R U . . .
C66 C 0.5654(5) 0.6093(6) 0.3538(3) 0.084(3) Uani 1 1 d . . . . .
H66 H 0.607563 0.627994 0.332790 0.101 Uiso 1 1 calc R U . . .
C67 C 0.7146(11) 0.6861(6) 0.3941(7) 0.043(4) Uani 0.481(14) 1 d DG U P A 1
C68 C 0.7815(11) 0.6735(5) 0.3604(7) 0.066(5) Uani 0.481(14) 1 d G U P A 1
H68 H 0.807541 0.635421 0.361621 0.079 Uiso 0.481(14) 1 calc R U P A 1
C69 C 0.8104(10) 0.7165(7) 0.3250(7) 0.080(5) Uani 0.481(14) 1 d G U P A 1
H69 H 0.856110 0.707880 0.301983 0.096 Uiso 0.481(14) 1 calc R U P A 1
C70 C 0.7723(10) 0.7721(6) 0.3233(7) 0.083(5) Uani 0.481(14) 1 d G U P A 1
H70 H 0.791975 0.801564 0.299084 0.099 Uiso 0.481(14) 1 calc R U P A 1
C71 C 0.7053(10) 0.7848(6) 0.3570(7) 0.084(5) Uani 0.481(14) 1 d G U P A 1
H71 H 0.679271 0.822788 0.355823 0.101 Uiso 0.481(14) 1 calc R U P A 1
C72 C 0.6765(9) 0.7417(7) 0.3924(6) 0.063(5) Uani 0.481(14) 1 d G U P A 1
H72 H 0.630700 0.750330 0.415462 0.075 Uiso 0.481(14) 1 calc R U P A 1
C73 C 0.6594(3) 0.6539(2) 0.5103(2) 0.0382(12) Uani 1 1 d . . . . .
C74 C 0.5862(4) 0.6831(3) 0.5253(3) 0.0446(13) Uani 1 1 d . . . . .
H74 H 0.542826 0.688667 0.499781 0.054 Uiso 1 1 calc R U . . .
C75 C 0.5752(5) 0.7042(3) 0.5767(3) 0.0551(17) Uani 1 1 d . . . . .
H75 H 0.524463 0.723801 0.586025 0.066 Uiso 1 1 calc R U . . .
C76 C 0.6367(5) 0.6972(3) 0.6143(3) 0.0540(16) Uani 1 1 d . . . . .
H76 H 0.628993 0.711798 0.649593 0.065 Uiso 1 1 calc R U . . .
C77 C 0.7111(4) 0.6684(3) 0.6001(3) 0.0517(15) Uani 1 1 d . . . . .
H77 H 0.754506 0.663531 0.625674 0.062 Uiso 1 1 calc R U . . .
C78 C 0.7215(4) 0.6470(3) 0.5488(3) 0.0435(12) Uani 1 1 d . . . . .
H78 H 0.772123 0.627223 0.539621 0.052 Uiso 1 1 calc R U . . .
C79 C 0.6490(5) 0.3860(3) 0.4491(3) 0.0603(18) Uani 1 1 d . . . . .
H79A H 0.654544 0.386918 0.488492 0.072 Uiso 1 1 calc R U . . .
H79B H 0.673812 0.348589 0.435496 0.072 Uiso 1 1 calc R U . . .
C80 C 0.5583(5) 0.3913(4) 0.4327(4) 0.075(2) Uani 1 1 d . . . . .
H80A H 0.527727 0.420079 0.455453 0.090 Uiso 1 1 calc R U . . .
H80B H 0.529505 0.352238 0.434064 0.090 Uiso 1 1 calc R U . . .
C81 C 0.5662(6) 0.4139(5) 0.3753(4) 0.075(2) Uani 1 1 d . . . . .
H81A H 0.576483 0.380693 0.350084 0.090 Uiso 1 1 calc R U . . .
H81B H 0.515220 0.435719 0.364068 0.090 Uiso 1 1 calc R U . . .
C82 C 0.6404(5) 0.4546(4) 0.3785(3) 0.0631(19) Uani 1 1 d . . . . .
H82A H 0.674891 0.450935 0.345728 0.076 Uiso 1 1 calc R U . . .
H82B H 0.621633 0.496445 0.381792 0.076 Uiso 1 1 calc R U . . .
C83 C 0.7611(4) 0.4965(4) 0.5916(2) 0.0480(14) Uani 1 1 d . . . . .
H83A H 0.794136 0.533148 0.597876 0.058 Uiso 1 1 calc R U . . .
H83B H 0.798050 0.461581 0.597135 0.058 Uiso 1 1 calc R U . . .
C84 C 0.6867(4) 0.4939(4) 0.6293(2) 0.0683(19) Uani 1 1 d D U . . .
H84A H 0.673652 0.533885 0.643828 0.082 Uiso 0.66(2) 1 calc R U P B 1
H84B H 0.697591 0.466290 0.659332 0.082 Uiso 0.66(2) 1 calc R U P B 1
H84C H 0.697707 0.517167 0.662190 0.082 Uiso 0.34(2) 1 calc R U P B 2
H84D H 0.673427 0.452318 0.639244 0.082 Uiso 0.34(2) 1 calc R U P B 2
C85 C 0.6156(6) 0.4712(5) 0.5940(3) 0.050(3) Uani 0.66(2) 1 d D U P B 1
H85A H 0.616580 0.427199 0.591017 0.059 Uiso 0.66(2) 1 calc R U P B 1
H85B H 0.560223 0.484038 0.607608 0.059 Uiso 0.66(2) 1 calc R U P B 1
C86 C 0.6359(4) 0.5001(3) 0.5421(2) 0.0511(14) Uani 1 1 d D U . . .
H86A H 0.608865 0.478828 0.512112 0.061 Uiso 0.66(2) 1 calc R U P B 1
H86B H 0.617194 0.542175 0.541895 0.061 Uiso 0.66(2) 1 calc R U P B 1
H86C H 0.610337 0.460548 0.535964 0.061 Uiso 0.34(2) 1 calc R U P B 2
H86D H 0.613943 0.528181 0.515030 0.061 Uiso 0.34(2) 1 calc R U P B 2
C92 C 0.7322(9) 0.6918(5) 0.4046(6) 0.042(4) Uani 0.519(14) 1 d DG U P A 2
C87 C 0.8031(9) 0.6843(4) 0.3730(6) 0.054(4) Uani 0.519(14) 1 d G U P A 2
H87 H 0.825695 0.645557 0.367629 0.065 Uiso 0.519(14) 1 calc R U P A 2
C88 C 0.8410(8) 0.7333(5) 0.3493(6) 0.066(4) Uani 0.519(14) 1 d G U P A 2
H88 H 0.889428 0.728195 0.327683 0.079 Uiso 0.519(14) 1 calc R U P A 2
C89 C 0.8080(8) 0.7900(4) 0.3571(6) 0.079(4) Uani 0.519(14) 1 d G U P A 2
H89 H 0.833839 0.823512 0.340927 0.095 Uiso 0.519(14) 1 calc R U P A 2
C90 C 0.7371(8) 0.7975(5) 0.3887(6) 0.079(5) Uani 0.519(14) 1 d G U P A 2
H90 H 0.714518 0.836191 0.394119 0.094 Uiso 0.519(14) 1 calc R U P A 2
C91 C 0.6992(7) 0.7484(6) 0.4125(5) 0.057(4) Uani 0.519(14) 1 d G U P A 2
H91 H 0.650785 0.753553 0.434067 0.068 Uiso 0.519(14) 1 calc R U P A 2
C93 C 0.949(2) 0.6559(7) 0.5369(10) 0.052(5) Uani 0.481(14) 1 d DG U P A 1
C94 C 0.9162(19) 0.6823(8) 0.4912(8) 0.055(4) Uani 0.481(14) 1 d G U P A 1
H94 H 0.913923 0.660557 0.458713 0.066 Uiso 0.481(14) 1 calc R U P A 1
C95 C 0.8869(13) 0.7406(8) 0.4931(7) 0.057(4) Uani 0.481(14) 1 d G U P A 1
H95 H 0.864609 0.758655 0.461870 0.068 Uiso 0.481(14) 1 calc R U P A 1
C96 C 0.8903(10) 0.7724(5) 0.5407(7) 0.062(5) Uani 0.481(14) 1 d G U P A 1
H96 H 0.870289 0.812258 0.541952 0.074 Uiso 0.481(14) 1 calc R U P A 1
C97 C 0.9230(12) 0.7460(7) 0.5864(6) 0.063(5) Uani 0.481(14) 1 d G U P A 1
H97 H 0.925282 0.767764 0.618878 0.076 Uiso 0.481(14) 1 calc R U P A 1
C98 C 0.9523(15) 0.6877(7) 0.5845(8) 0.056(4) Uani 0.481(14) 1 d G U P A 1
H98 H 0.974596 0.669666 0.615721 0.067 Uiso 0.481(14) 1 calc R U P A 1
C99 C 0.6157(13) 0.5217(12) 0.5967(6) 0.067(6) Uani 0.34(2) 1 d D U P B 2
H99A H 0.560186 0.507167 0.608766 0.081 Uiso 0.34(2) 1 calc R U P B 2
H99B H 0.616866 0.565721 0.598696 0.081 Uiso 0.34(2) 1 calc R U P B 2
O7 O 1.2554(6) 0.5170(6) 0.2821(4) 0.135(3) Uani 1 1 d D U . . .
C100 C 1.1976(14) 0.4678(10) 0.2578(9) 0.199(9) Uani 1 1 d D U . . .
H10A H 1.231538 0.433895 0.244712 0.239 Uiso 1 1 calc R U . . .
H10B H 1.157478 0.453040 0.284845 0.239 Uiso 1 1 calc R U . . .
C101 C 1.1521(13) 0.4970(9) 0.2125(9) 0.177(7) Uani 1 1 d D U . . .
H10C H 1.157057 0.472504 0.179753 0.212 Uiso 1 1 calc R U . . .
H10D H 1.091939 0.501450 0.221308 0.212 Uiso 1 1 calc R U . . .
C102 C 1.1913(10) 0.5565(7) 0.2040(7) 0.136(5) Uani 1 1 d D U . . .
H10E H 1.149580 0.586415 0.192174 0.164 Uiso 1 1 calc R U . . .
H10F H 1.237687 0.554656 0.177815 0.164 Uiso 1 1 calc R U . . .
C103 C 1.2236(14) 0.5699(9) 0.2606(8) 0.178(8) Uani 1 1 d D U . . .
H10G H 1.268155 0.600571 0.259195 0.214 Uiso 1 1 calc R U . . .
H10H H 1.177299 0.585154 0.283168 0.214 Uiso 1 1 calc R U . . .
O8 O 0.4288(7) 0.5279(6) 0.5503(6) 0.158(3) Uani 1 1 d D U . . .
C104 C 0.3784(10) 0.5779(8) 0.5671(9) 0.169(5) Uani 1 1 d D U . . .
H10I H 0.383888 0.612175 0.542442 0.202 Uiso 1 1 calc R U . . .
H10J H 0.392239 0.590764 0.603920 0.202 Uiso 1 1 calc R U . . .
C105 C 0.2912(9) 0.5494(8) 0.5639(7) 0.140(4) Uani 1 1 d D U . . .
H10K H 0.262916 0.553164 0.598957 0.168 Uiso 1 1 calc R U . . .
H10L H 0.257049 0.570808 0.537084 0.168 Uiso 1 1 calc R U . . .
C106 C 0.2963(10) 0.4859(8) 0.5492(8) 0.157(5) Uani 1 1 d D U . . .
H10M H 0.264013 0.460619 0.574157 0.189 Uiso 1 1 calc R U . . .
H10N H 0.276355 0.479016 0.512256 0.189 Uiso 1 1 calc R U . . .
C107 C 0.3868(10) 0.4754(8) 0.5540(9) 0.161(5) Uani 1 1 d D U . . .
H10O H 0.399092 0.456280 0.588741 0.194 Uiso 1 1 calc R U . . .
H10P H 0.405524 0.448201 0.525220 0.194 Uiso 1 1 calc R U . . .

loop_
_atom_site_aniso_label
_atom_site_aniso_U_11
_atom_site_aniso_U_22
_atom_site_aniso_U_33
_atom_site_aniso_U_23
_atom_site_aniso_U_13
_atom_site_aniso_U_12
Ce1 0.03010(12) 0.02460(12) 0.02736(12) -0.00053(10) 0.00163(10) 0.00017(10)
Si1 0.0317(7) 0.0365(7) 0.0399(7) -0.0084(6) -0.0017(6) 0.0002(6)
Si2 0.0354(6) 0.0419(8) 0.0271(6) -0.0017(6) 0.0013(5) 0.0006(6)
Si3 0.0532(9) 0.0258(7) 0.0466(8) 0.0045(6) 0.0084(7) 0.0023(6)
Si4 0.0365(7) 0.0337(7) 0.0381(7) 0.0012(5) 0.0029(6) 0.0076(6)
O1 0.0310(17) 0.0320(18) 0.0402(19) -0.0027(15) -0.0042(15) -0.0012(14)
O2 0.0363(17) 0.044(2) 0.0261(16) -0.0001(15) 0.0022(13) 0.0063(16)
O3 0.0426(19) 0.0274(18) 0.044(2) 0.0065(16) 0.0044(16) 0.0008(15)
O4 0.0350(18) 0.0303(18) 0.042(2) 0.0004(15) -0.0008(15) 0.0088(15)
O5 0.042(2) 0.043(2) 0.057(2) -0.0030(18) 0.001(2) -0.0108(19)
O6 0.0408(18) 0.053(2) 0.0338(17) 0.000(2) 0.0058(14) 0.0019(18)
C1 0.029(2) 0.040(3) 0.040(3) -0.004(2) 0.0003(19) 0.007(2)
C2 0.035(3) 0.035(3) 0.039(3) -0.001(2) 0.002(2) 0.009(2)
C3 0.038(3) 0.029(2) 0.038(3) -0.005(2) 0.003(2) 0.008(2)
C4 0.044(3) 0.031(3) 0.045(3) -0.001(2) 0.004(2) 0.008(2)
C5 0.039(3) 0.038(3) 0.042(3) 0.006(2) 0.006(2) 0.011(2)
C6 0.036(3) 0.038(3) 0.040(3) -0.002(2) 0.000(2) 0.010(2)
C7 0.034(2) 0.039(3) 0.038(3) -0.001(2) -0.004(2) 0.001(2)
C8 0.037(3) 0.046(3) 0.053(3) -0.010(3) 0.006(3) -0.004(3)
C9 0.041(3) 0.050(4) 0.058(4) -0.002(3) 0.004(3) -0.005(3)
C10 0.038(3) 0.041(3) 0.066(4) -0.005(3) 0.004(3) -0.004(2)
C11 0.038(3) 0.044(3) 0.054(3) -0.007(3) -0.003(3) 0.000(2)
C12 0.032(3) 0.035(3) 0.041(3) -0.003(2) -0.002(2) 0.000(2)
C13 0.031(7) 0.031(6) 0.075(9) -0.009(7) 0.006(7) -0.007(6)
C14 0.036(6) 0.033(7) 0.083(10) -0.010(7) 0.015(7) 0.002(6)
C15 0.047(7) 0.034(7) 0.093(11) -0.017(8) 0.018(9) 0.005(6)
C16 0.048(7) 0.042(7) 0.105(13) -0.022(8) 0.012(10) 0.008(6)
C17 0.062(8) 0.064(10) 0.102(13) -0.026(9) 0.001(10) 0.008(8)
C18 0.054(7) 0.049(9) 0.080(10) -0.023(8) 0.009(8) -0.007(8)
C19 0.034(3) 0.070(4) 0.035(3) -0.004(3) 0.000(2) 0.008(3)
C20 0.047(4) 0.109(7) 0.052(4) -0.008(4) -0.012(3) -0.002(4)
C21 0.052(4) 0.156(11) 0.050(4) -0.003(6) -0.016(3) 0.006(5)
C22 0.067(5) 0.136(10) 0.050(4) 0.027(5) 0.005(4) 0.037(6)
C23 0.070(5) 0.084(6) 0.055(4) 0.019(4) 0.013(4) 0.030(4)
C24 0.043(3) 0.060(4) 0.042(3) 0.003(3) 0.003(3) 0.015(3)
C25 0.039(3) 0.038(3) 0.039(3) -0.009(2) 0.005(2) 0.001(2)
C26 0.054(4) 0.042(3) 0.058(4) -0.012(3) 0.013(3) 0.002(3)
C27 0.066(4) 0.065(5) 0.067(5) -0.037(4) 0.016(4) -0.003(4)
C28 0.057(4) 0.089(6) 0.053(4) -0.037(4) 0.014(3) -0.009(4)
C29 0.050(4) 0.070(4) 0.036(3) -0.013(3) 0.004(3) -0.002(3)
C30 0.039(3) 0.046(3) 0.037(3) -0.009(2) 0.007(2) -0.003(2)
C31 0.035(3) 0.061(4) 0.030(2) 0.004(2) 0.0034(19) -0.001(2)
C32 0.046(3) 0.054(4) 0.048(3) -0.002(3) -0.006(3) -0.002(3)
C33 0.051(4) 0.072(4) 0.051(3) -0.008(3) -0.006(3) -0.011(4)
C34 0.041(3) 0.083(5) 0.052(4) -0.002(3) -0.007(3) -0.006(3)
C35 0.052(4) 0.074(5) 0.050(3) 0.004(3) -0.006(3) 0.016(3)
C36 0.048(3) 0.057(4) 0.038(3) -0.003(3) -0.001(3) -0.001(3)
C37 0.035(3) 0.040(3) 0.038(3) 0.001(2) 0.002(2) 0.001(2)
C38 0.044(3) 0.068(4) 0.047(4) 0.008(3) -0.002(3) -0.009(3)
C39 0.052(4) 0.069(5) 0.064(4) 0.029(4) 0.005(3) 0.004(3)
C40 0.054(4) 0.045(4) 0.083(5) 0.014(4) 0.001(4) -0.004(3)
C41 0.053(4) 0.040(3) 0.064(4) -0.005(3) -0.002(3) 0.003(3)
C42 0.043(3) 0.041(3) 0.047(3) 0.000(3) 0.000(2) 0.006(2)
C43 0.060(4) 0.033(3) 0.042(3) 0.006(2) 0.002(3) 0.014(3)
C44 0.062(4) 0.052(4) 0.054(4) 0.008(3) -0.001(3) 0.018(3)
C45 0.092(6) 0.067(5) 0.058(4) 0.014(4) -0.011(4) 0.035(5)
C46 0.102(6) 0.055(4) 0.054(4) 0.018(3) 0.003(4) 0.028(4)
C47 0.088(5) 0.040(3) 0.059(4) 0.014(3) 0.011(4) 0.015(4)
C48 0.067(4) 0.031(3) 0.048(3) 0.006(3) 0.008(3) 0.015(3)
C49 0.076(3) 0.024(2) 0.068(3) 0.008(2) 0.027(3) 0.001(2)
C50 0.107(5) 0.034(3) 0.067(3) 0.006(3) 0.029(3) -0.001(3)
C51 0.142(6) 0.049(4) 0.089(5) 0.002(4) 0.060(4) -0.005(4)
C52 0.129(6) 0.053(4) 0.122(5) 0.005(4) 0.071(5) -0.007(4)
C53 0.107(5) 0.051(4) 0.133(6) -0.004(4) 0.061(5) -0.027(4)
C54 0.084(4) 0.040(3) 0.089(4) 0.000(3) 0.030(3) -0.013(3)
C55 0.056(3) 0.028(3) 0.069(4) -0.004(3) 0.014(3) 0.000(3)
C56 0.094(6) 0.038(3) 0.090(6) -0.009(4) 0.003(5) 0.009(4)
C57 0.128(9) 0.040(4) 0.109(8) -0.023(5) 0.019(7) 0.010(5)
C58 0.102(7) 0.072(5) 0.074(5) -0.026(5) 0.026(5) -0.001(5)
C59 0.097(6) 0.055(4) 0.058(4) -0.010(3) 0.028(4) -0.014(4)
C60 0.067(4) 0.044(3) 0.057(4) -0.004(3) 0.011(3) -0.005(3)
C61 0.045(3) 0.052(4) 0.053(4) -0.010(3) -0.004(3) 0.018(3)
C62 0.050(4) 0.046(4) 0.070(4) -0.006(3) -0.005(3) 0.004(3)
C63 0.049(4) 0.065(5) 0.109(7) -0.012(5) -0.015(4) -0.001(4)
C64 0.065(6) 0.113(8) 0.103(8) -0.046(7) -0.029(5) 0.009(5)
C65 0.091(8) 0.188(14) 0.067(6) -0.042(8) -0.030(6) 0.025(8)
C66 0.054(4) 0.147(10) 0.052(4) -0.019(5) -0.006(4) 0.018(5)
C67 0.038(7) 0.043(7) 0.048(8) 0.005(6) 0.001(6) 0.010(5)
C68 0.058(9) 0.067(9) 0.073(10) 0.022(8) 0.014(8) 0.019(8)
C69 0.075(10) 0.073(9) 0.093(11) 0.027(8) 0.029(9) 0.024(8)
C70 0.082(10) 0.066(9) 0.101(11) 0.041(8) 0.040(9) 0.015(8)
C71 0.089(10) 0.066(8) 0.096(11) 0.037(8) 0.032(9) 0.027(8)
C72 0.065(9) 0.052(7) 0.071(10) 0.021(8) 0.030(8) 0.022(7)
C73 0.041(3) 0.029(2) 0.044(3) 0.002(2) 0.004(2) 0.000(2)
C74 0.044(3) 0.041(3) 0.048(3) 0.002(3) 0.004(3) 0.006(3)
C75 0.062(4) 0.046(4) 0.057(4) -0.006(3) 0.020(3) 0.004(3)
C76 0.066(4) 0.054(4) 0.042(3) -0.012(3) 0.010(3) -0.012(3)
C77 0.056(4) 0.053(4) 0.046(3) -0.002(3) -0.004(3) -0.009(3)
C78 0.042(3) 0.042(3) 0.047(3) 0.002(3) 0.002(3) -0.003(2)
C79 0.070(4) 0.043(3) 0.069(5) -0.001(3) 0.014(4) -0.016(3)
C80 0.057(4) 0.070(5) 0.097(6) -0.012(5) 0.009(4) -0.024(4)
C81 0.064(5) 0.089(6) 0.072(5) -0.020(5) -0.011(4) -0.018(4)
C82 0.066(4) 0.072(5) 0.052(4) -0.003(4) -0.006(3) -0.013(4)
C83 0.048(3) 0.060(4) 0.036(3) 0.004(3) -0.001(2) 0.006(3)
C84 0.061(4) 0.106(6) 0.037(3) 0.002(4) 0.009(3) 0.003(5)
C85 0.048(5) 0.064(6) 0.036(4) 0.009(4) 0.007(4) -0.007(5)
C86 0.044(3) 0.065(4) 0.044(3) 0.005(4) 0.003(2) -0.004(3)
C92 0.044(8) 0.038(6) 0.045(7) 0.011(6) 0.006(6) 0.016(5)
C87 0.061(9) 0.046(6) 0.056(8) 0.020(6) 0.019(7) 0.024(6)
C88 0.058(8) 0.062(8) 0.077(9) 0.033(7) 0.025(7) 0.020(6)
C89 0.076(9) 0.062(8) 0.099(10) 0.039(7) 0.043(8) 0.016(7)
C90 0.078(9) 0.055(7) 0.103(10) 0.032(8) 0.035(8) 0.021(7)
C91 0.060(8) 0.047(7) 0.064(9) 0.014(7) 0.017(7) 0.019(6)
C93 0.034(8) 0.054(9) 0.067(9) -0.028(8) 0.013(7) -0.005(8)
C94 0.045(7) 0.035(7) 0.086(11) -0.016(7) 0.009(8) -0.006(6)
C95 0.039(6) 0.037(7) 0.094(12) -0.019(8) 0.004(9) -0.002(5)
C96 0.040(7) 0.047(8) 0.098(13) -0.028(9) 0.018(9) -0.006(6)
C97 0.049(8) 0.050(9) 0.091(12) -0.028(9) 0.008(9) -0.001(7)
C98 0.046(7) 0.044(9) 0.076(11) -0.029(8) 0.001(8) -0.005(7)
C99 0.059(10) 0.091(13) 0.052(10) 0.000(10) 0.011(8) -0.009(10)
O7 0.129(6) 0.154(8) 0.121(6) -0.001(6) 0.003(5) -0.007(6)
C100 0.191(13) 0.208(14) 0.197(13) 0.020(11) 0.048(11) -0.024(11)
C101 0.174(12) 0.174(12) 0.181(12) 0.007(11) 0.003(10) 0.000(11)
C102 0.108(8) 0.142(10) 0.159(11) -0.001(9) 0.012(8) 0.027(8)
C103 0.181(12) 0.181(13) 0.174(13) -0.012(11) 0.001(10) 0.048(11)
O8 0.121(4) 0.161(5) 0.190(7) 0.042(5) 0.007(5) 0.003(4)
C104 0.134(7) 0.162(6) 0.210(13) 0.018(8) 0.020(8) -0.009(5)
C105 0.114(5) 0.163(7) 0.142(10) 0.048(8) 0.002(7) 0.009(5)
C106 0.126(5) 0.179(8) 0.168(11) 0.011(9) -0.019(7) -0.006(6)
C107 0.124(6) 0.159(6) 0.201(12) 0.033(8) 0.005(8) 0.003(5)

loop_
_atom_type_symbol
_atom_type_description
_atom_type_scat_dispersion_real
_atom_type_scat_dispersion_imag
_atom_type_scat_source
C C 0.0181 0.0091 'International Tables Vol C Tables 4.2.6.8 and 6.1.1.4'
H H 0.0000 0.0000 'International Tables Vol C Tables 4.2.6.8 and 6.1.1.4'
Ce Ce -1.8482 9.6596 'International Tables Vol C Tables 4.2.6.8 and 6.1.1.4'
O O 0.0492 0.0322 'International Tables Vol C Tables 4.2.6.8 and 6.1.1.4'
Si Si 0.2541 0.3302 'International Tables Vol C Tables 4.2.6.8 and 6.1.1.4'

loop_
_exptl_crystal_face_index_h
_exptl_crystal_face_index_k
_exptl_crystal_face_index_l
_exptl_crystal_face_perp_dist
0 0 1 0.0429
0 0 -1 0.0283
2 -1 -1 0.1134
2 -1 2 0.1052
-1 -1 2 0.0820
0 -1 2 0.1239
-2 0 1 0.1087
2 0 -1 0.1060
-1 1 -1 0.0776
-1 -1 1 0.0911
1 0 0 0.1125
-1 -1 0 0.0939
-1 -1 -1 0.0876
0 -2 -1 0.1615
1 1 1 0.1066
-1 1 1 0.0927
-4 -4 -14 0.0528
1 -1 -1 0.1370
7 5 -11 0.0787
2 2 -1 0.0978
1 2 -1 0.1118
0 1 1 0.1180
0 1 0 0.1370

loop_
_geom_angle_atom_site_label_1
_geom_angle_atom_site_label_2
_geom_angle_atom_site_label_3
_geom_angle
_geom_angle_site_symmetry_1
_geom_angle_site_symmetry_3
_geom_angle_publ_flag
O1 Ce1 O2 101.49(14) . . ?
O1 Ce1 O3 94.99(15) . . ?
O1 Ce1 O4 96.87(14) . . ?
O1 Ce1 O5 170.88(14) . . ?
O1 Ce1 O6 92.34(14) . . ?
O2 Ce1 O3 99.42(15) . . ?
O2 Ce1 O4 96.92(14) . . ?
O2 Ce1 O5 87.55(14) . . ?
O2 Ce1 O6 165.92(13) . . ?
O3 Ce1 O5 82.26(15) . . ?
O3 Ce1 O6 81.76(14) . . ?
O4 Ce1 O3 157.45(14) . . ?
O4 Ce1 O5 83.03(15) . . ?
O4 Ce1 O6 78.66(14) . . ?
O5 Ce1 O6 78.67(14) . . ?
O1 Si1 C12 112.6(2) . . ?
O1 Si1 C13 109.2(9) . . ?
O1 Si1 C19 109.2(3) . . ?
O1 Si1 C93 108.4(9) . . ?
C12 Si1 C93 100.7(10) . . ?
C13 Si1 C12 106.6(9) . . ?
C13 Si1 C19 108.7(7) . . ?
C19 Si1 C12 110.4(3) . . ?
C19 Si1 C93 115.5(8) . . ?
O2 Si2 C30 112.0(2) . . ?
O2 Si2 C31 108.9(2) . . ?
O2 Si2 C37 110.2(2) . . ?
C31 Si2 C30 107.0(3) . . ?
C37 Si2 C30 110.1(3) . . ?
C37 Si2 C31 108.6(3) . . ?
O3 Si3 C48 113.4(3) . . ?
O3 Si3 C49 108.6(2) . . ?
O3 Si3 C55 109.7(3) . . ?
C48 Si3 C49 107.5(3) . . ?
C48 Si3 C55 108.5(3) . . ?
C49 Si3 C55 109.1(3) . . ?
O4 Si4 C61 109.9(3) . . ?
O4 Si4 C67 111.4(6) . . ?
O4 Si4 C73 110.7(2) . . ?
O4 Si4 C92 108.4(5) . . ?
C61 Si4 C73 110.2(3) . . ?
C61 Si4 C92 113.1(5) . . ?
C67 Si4 C61 101.4(6) . . ?
C67 Si4 C73 112.8(6) . . ?
C73 Si4 C92 104.4(5) . . ?
Si1 O1 Ce1 176.2(2) . . ?
Si2 O2 Ce1 167.6(2) . . ?
Si3 O3 Ce1 169.9(3) . . ?
Si4 O4 Ce1 169.0(2) . . ?
C79 O5 Ce1 129.0(4) . . ?
C79 O5 C82 107.6(5) . . ?
C82 O5 Ce1 123.3(4) . . ?
C83 O6 Ce1 123.5(3) . . ?
C83 O6 C86 108.2(4) . . ?
C86 O6 Ce1 128.3(3) . . ?
C2 C1 C6 119.4(5) . . ?
C2 C1 C7 119.1(5) . . ?
C6 C1 C7 121.5(5) . . ?
C1 C2 H2 119.7 . . ?
C1 C2 C3 120.6(5) . . ?
C3 C2 H2 119.7 . . ?
C2 C3 C4 119.1(5) . . ?
C2 C3 C25 119.3(5) . . ?
C4 C3 C25 121.5(5) . . ?
C3 C4 H4 119.5 . . ?
C5 C4 C3 121.0(5) . . ?
C5 C4 H4 119.5 . . ?
C4 C5 C6 119.0(5) . . ?
C4 C5 C43 120.8(6) . . ?
C6 C5 C43 120.1(6) . . ?
C1 C6 C5 120.9(5) . . ?
C1 C6 H6 119.6 . . ?
C5 C6 H6 119.6 . . ?
C8 C7 C1 118.5(5) . . ?
C8 C7 C12 119.7(5) . . ?
C12 C7 C1 121.7(5) . . ?
C7 C8 H8 118.8 . . ?
C7 C8 C9 122.4(6) . . ?
C9 C8 H8 118.8 . . ?
C8 C9 H9 120.5 . . ?
C10 C9 C8 119.0(6) . . ?
C10 C9 H9 120.5 . . ?
C9 C10 H10 120.6 . . ?
C9 C10 C11 118.8(6) . . ?
C11 C10 H10 120.6 . . ?
C10 C11 H11 118.4 . . ?
C10 C11 C12 123.2(6) . . ?
C12 C11 H11 118.4 . . ?
C7 C12 Si1 125.8(4) . . ?
C11 C12 Si1 117.3(4) . . ?
C11 C12 C7 116.9(5) . . ?
C14 C13 Si1 117.4(11) . . ?
C14 C13 C18 120.0 . . ?
C18 C13 Si1 122.2(11) . . ?
C13 C14 H14 120.0 . . ?
C15 C14 C13 120.0 . . ?
C15 C14 H14 120.0 . . ?
C14 C15 H15 120.0 . . ?
C16 C15 C14 120.0 . . ?
C16 C15 H15 120.0 . . ?
C15 C16 H16 120.0 . . ?
C15 C16 C17 120.0 . . ?
C17 C16 H16 120.0 . . ?
C16 C17 H17 120.0 . . ?
C16 C17 C18 120.0 . . ?
C18 C17 H17 120.0 . . ?
C13 C18 H18 120.0 . . ?
C17 C18 C13 120.0 . . ?
C17 C18 H18 120.0 . . ?
C20 C19 Si1 121.2(6) . . ?
C24 C19 Si1 121.1(5) . . ?
C24 C19 C20 117.5(7) . . ?
C19 C20 H20 120.3 . . ?
C21 C20 C19 119.5(9) . . ?
C21 C20 H20 120.3 . . ?
C20 C21 H21 119.4 . . ?
C22 C21 C20 121.3(9) . . ?
C22 C21 H21 119.4 . . ?
C21 C22 H22 119.8 . . ?
C21 C22 C23 120.5(8) . . ?
C23 C22 H22 119.8 . . ?
C22 C23 H23 120.4 . . ?
C22 C23 C24 119.1(9) . . ?
C24 C23 H23 120.4 . . ?
C19 C24 C23 122.1(7) . . ?
C19 C24 H24 118.9 . . ?
C23 C24 H24 118.9 . . ?
C26 C25 C3 117.4(6) . . ?
C30 C25 C3 122.9(5) . . ?
C30 C25 C26 119.5(6) . . ?
C25 C26 H26 119.2 . . ?
C27 C26 C25 121.7(7) . . ?
C27 C26 H26 119.2 . . ?
C26 C27 H27 120.5 . . ?
C28 C27 C26 119.1(7) . . ?
C28 C27 H27 120.5 . . ?
C27 C28 H28 119.9 . . ?
C27 C28 C29 120.2(7) . . ?
C29 C28 H28 119.9 . . ?
C28 C29 H29 119.0 . . ?
C28 C29 C30 121.9(7) . . ?
C30 C29 H29 119.0 . . ?
C25 C30 Si2 124.4(4) . . ?
C25 C30 C29 117.4(6) . . ?
C29 C30 Si2 118.1(5) . . ?
C32 C31 Si2 121.5(5) . . ?
C36 C31 Si2 120.4(5) . . ?
C36 C31 C32 117.7(5) . . ?
C31 C32 H32 119.4 . . ?
C33 C32 C31 121.2(7) . . ?
C33 C32 H32 119.4 . . ?
C32 C33 H33 119.9 . . ?
C34 C33 C32 120.1(7) . . ?
C34 C33 H33 119.9 . . ?
C33 C34 H34 120.1 . . ?
C33 C34 C35 119.8(6) . . ?
C35 C34 H34 120.1 . . ?
C34 C35 H35 119.9 . . ?
C36 C35 C34 120.1(7) . . ?
C36 C35 H35 119.9 . . ?
C31 C36 H36 119.5 . . ?
C35 C36 C31 121.0(7) . . ?
C35 C36 H36 119.5 . . ?
C38 C37 Si2 121.8(5) . . ?
C38 C37 C42 117.4(6) . . ?
C42 C37 Si2 120.7(4) . . ?
C37 C38 H38 119.5 . . ?
C37 C38 C39 121.0(7) . . ?
C39 C38 H38 119.5 . . ?
C38 C39 H39 120.1 . . ?
C40 C39 C38 119.8(7) . . ?
C40 C39 H39 120.1 . . ?
C39 C40 H40 119.6 . . ?
C41 C40 C39 120.7(7) . . ?
C41 C40 H40 119.6 . . ?
C40 C41 H41 120.2 . . ?
C40 C41 C42 119.6(7) . . ?
C42 C41 H41 120.2 . . ?
C37 C42 H42 119.3 . . ?
C41 C42 C37 121.4(6) . . ?
C41 C42 H42 119.3 . . ?
C44 C43 C5 118.9(6) . . ?
C44 C43 C48 120.5(6) . . ?
C48 C43 C5 120.6(6) . . ?
C43 C44 H44 119.2 . . ?
C45 C44 C43 121.6(8) . . ?
C45 C44 H44 119.2 . . ?
C44 C45 H45 120.2 . . ?
C44 C45 C46 119.5(8) . . ?
C46 C45 H45 120.2 . . ?
C45 C46 H46 120.1 . . ?
C47 C46 C45 119.7(7) . . ?
C47 C46 H46 120.1 . . ?
C46 C47 H47 118.7 . . ?
C46 C47 C48 122.5(8) . . ?
C48 C47 H47 118.7 . . ?
C43 C48 Si3 126.2(5) . . ?
C43 C48 C47 116.1(7) . . ?
C47 C48 Si3 117.8(6) . . ?
C50 C49 Si3 121.6(6) . . ?
C54 C49 Si3 121.7(6) . . ?
C54 C49 C50 116.4(7) . . ?
C49 C50 H50 118.8 . . ?
C51 C50 C49 122.4(10) . . ?
C51 C50 H50 118.8 . . ?
C50 C51 H51 119.9 . . ?
C52 C51 C50 120.2(10) . . ?
C52 C51 H51 119.9 . . ?
C51 C52 H52 119.5 . . ?
C51 C52 C53 121.0(9) . . ?
C53 C52 H52 119.5 . . ?
C52 C53 H53 121.3 . . ?
C52 C53 C54 117.5(11) . . ?
C54 C53 H53 121.3 . . ?
C49 C54 C53 122.4(9) . . ?
C49 C54 H54 118.8 . . ?
C53 C54 H54 118.8 . . ?
C56 C55 Si3 120.6(6) . . ?
C60 C55 Si3 121.5(5) . . ?
C60 C55 C56 117.8(7) . . ?
C55 C56 H56 120.4 . . ?
C57 C56 C55 119.2(9) . . ?
C57 C56 H56 120.4 . . ?
C56 C57 H57 119.2 . . ?
C58 C57 C56 121.6(8) . . ?
C58 C57 H57 119.2 . . ?
C57 C58 H58 120.3 . . ?
C57 C58 C59 119.5(8) . . ?
C59 C58 H58 120.3 . . ?
C58 C59 H59 120.0 . . ?
C60 C59 C58 120.1(9) . . ?
C60 C59 H59 120.0 . . ?
C55 C60 H60 119.1 . . ?
C59 C60 C55 121.8(7) . . ?
C59 C60 H60 119.1 . . ?
C62 C61 Si4 122.6(5) . . ?
C66 C61 Si4 120.2(6) . . ?
C66 C61 C62 116.9(7) . . ?
C61 C62 H62 119.8 . . ?
C61 C62 C63 120.3(8) . . ?
C63 C62 H62 119.8 . . ?
C62 C63 H63 118.5 . . ?
C64 C63 C62 123.1(10) . . ?
C64 C63 H63 118.5 . . ?
C63 C64 H64 121.0 . . ?
C63 C64 C65 118.0(9) . . ?
C65 C64 H64 121.0 . . ?
C64 C65 H65 119.5 . . ?
C64 C65 C66 120.9(10) . . ?
C66 C65 H65 119.5 . . ?
C61 C66 C65 120.6(10) . . ?
C61 C66 H66 119.7 . . ?
C65 C66 H66 119.7 . . ?
C68 C67 Si4 118.2(9) . . ?
C68 C67 C72 120.0 . . ?
C72 C67 Si4 121.8(9) . . ?
C67 C68 H68 120.0 . . ?
C67 C68 C69 120.0 . . ?
C69 C68 H68 120.0 . . ?
C68 C69 H69 120.0 . . ?
C68 C69 C70 120.0 . . ?
C70 C69 H69 120.0 . . ?
C69 C70 H70 120.0 . . ?
C71 C70 C69 120.0 . . ?
C71 C70 H70 120.0 . . ?
C70 C71 H71 120.0 . . ?
C70 C71 C72 120.0 . . ?
C72 C71 H71 120.0 . . ?
C67 C72 H72 120.0 . . ?
C71 C72 C67 120.0 . . ?
C71 C72 H72 120.0 . . ?
C74 C73 Si4 122.3(5) . . ?
C78 C73 Si4 120.1(4) . . ?
C78 C73 C74 117.5(6) . . ?
C73 C74 H74 119.3 . . ?
C75 C74 C73 121.3(6) . . ?
C75 C74 H74 119.3 . . ?
C74 C75 H75 119.7 . . ?
C76 C75 C74 120.7(6) . . ?
C76 C75 H75 119.7 . . ?
C75 C76 H76 120.5 . . ?
C75 C76 C77 119.1(6) . . ?
C77 C76 H76 120.5 . . ?
C76 C77 H77 120.0 . . ?
C78 C77 C76 120.0(6) . . ?
C78 C77 H77 120.0 . . ?
C73 C78 H78 119.3 . . ?
C77 C78 C73 121.4(6) . . ?
C77 C78 H78 119.3 . . ?
O5 C79 H79A 110.8 . . ?
O5 C79 H79B 110.8 . . ?
O5 C79 C80 104.5(6) . . ?
H79A C79 H79B 108.9 . . ?
C80 C79 H79A 110.8 . . ?
C80 C79 H79B 110.8 . . ?
C79 C80 H80A 111.4 . . ?
C79 C80 H80B 111.4 . . ?
C79 C80 C81 101.7(7) . . ?
H80A C80 H80B 109.3 . . ?
C81 C80 H80A 111.4 . . ?
C81 C80 H80B 111.4 . . ?
C80 C81 H81A 111.2 . . ?
C80 C81 H81B 111.2 . . ?
H81A C81 H81B 109.2 . . ?
C82 C81 C80 102.6(7) . . ?
C82 C81 H81A 111.2 . . ?
C82 C81 H81B 111.2 . . ?
O5 C82 C81 107.8(7) . . ?
O5 C82 H82A 110.1 . . ?
O5 C82 H82B 110.1 . . ?
C81 C82 H82A 110.1 . . ?
C81 C82 H82B 110.1 . . ?
H82A C82 H82B 108.5 . . ?
O6 C83 H83A 110.4 . . ?
O6 C83 H83B 110.4 . . ?
O6 C83 C84 106.6(5) . . ?
H83A C83 H83B 108.6 . . ?
C84 C83 H83A 110.4 . . ?
C84 C83 H83B 110.4 . . ?
C83 C84 H84A 111.1 . . ?
C83 C84 H84B 111.1 . . ?
C83 C84 H84C 111.1 . . ?
C83 C84 H84D 111.1 . . ?
C83 C84 C85 103.5(6) . . ?
C83 C84 C99 103.4(9) . . ?
H84A C84 H84B 109.0 . . ?
H84C C84 H84D 109.0 . . ?
C85 C84 H84A 111.1 . . ?
C85 C84 H84B 111.1 . . ?
C99 C84 H84C 111.1 . . ?
C99 C84 H84D 111.1 . . ?
C84 C85 H85A 111.5 . . ?
C84 C85 H85B 111.5 . . ?
H85A C85 H85B 109.3 . . ?
C86 C85 C84 101.4(7) . . ?
C86 C85 H85A 111.5 . . ?
C86 C85 H85B 111.5 . . ?
O6 C86 C85 104.2(6) . . ?
O6 C86 H86A 110.9 . . ?
O6 C86 H86B 110.9 . . ?
O6 C86 H86C 110.3 . . ?
O6 C86 H86D 110.3 . . ?
O6 C86 C99 107.1(9) . . ?
C85 C86 H86A 110.9 . . ?
C85 C86 H86B 110.9 . . ?
H86A C86 H86B 108.9 . . ?
H86C C86 H86D 108.5 . . ?
C99 C86 H86C 110.3 . . ?
C99 C86 H86D 110.3 . . ?
C87 C92 Si4 122.6(7) . . ?
C87 C92 C91 120.0 . . ?
C91 C92 Si4 117.3(7) . . ?
C92 C87 H87 120.0 . . ?
C92 C87 C88 120.0 . . ?
C88 C87 H87 120.0 . . ?
C87 C88 H88 120.0 . . ?
C89 C88 C87 120.0 . . ?
C89 C88 H88 120.0 . . ?
C88 C89 H89 120.0 . . ?
C88 C89 C90 120.0 . . ?
C90 C89 H89 120.0 . . ?
C89 C90 H90 120.0 . . ?
C89 C90 C91 120.0 . . ?
C91 C90 H90 120.0 . . ?
C92 C91 H91 120.0 . . ?
C90 C91 C92 120.0 . . ?
C90 C91 H91 120.0 . . ?
C94 C93 Si1 113.7(12) . . ?
C94 C93 C98 120.0 . . ?
C98 C93 Si1 126.3(12) . . ?
C93 C94 H94 120.0 . . ?
C93 C94 C95 120.0 . . ?
C95 C94 H94 120.0 . . ?
C94 C95 H95 120.0 . . ?
C96 C95 C94 120.0 . . ?
C96 C95 H95 120.0 . . ?
C95 C96 H96 120.0 . . ?
C95 C96 C97 120.0 . . ?
C97 C96 H96 120.0 . . ?
C96 C97 H97 120.0 . . ?
C98 C97 C96 120.0 . . ?
C98 C97 H97 120.0 . . ?
C93 C98 H98 120.0 . . ?
C97 C98 C93 120.0 . . ?
C97 C98 H98 120.0 . . ?
C84 C99 H99A 111.5 . . ?
C84 C99 H99B 111.5 . . ?
C86 C99 C84 101.4(12) . . ?
C86 C99 H99A 111.5 . . ?
C86 C99 H99B 111.5 . . ?
H99A C99 H99B 109.3 . . ?
C103 O7 C100 103.7(14) . . ?
O7 C100 H10A 110.6 . . ?
O7 C100 H10B 110.6 . . ?
H10A C100 H10B 108.7 . . ?
C101 C100 O7 105.8(16) . . ?
C101 C100 H10A 110.6 . . ?
C101 C100 H10B 110.6 . . ?
C100 C101 H10C 110.3 . . ?
C100 C101 H10D 110.3 . . ?
H10C C101 H10D 108.5 . . ?
C102 C101 C100 107.3(17) . . ?
C102 C101 H10C 110.3 . . ?
C102 C101 H10D 110.3 . . ?
C101 C102 H10E 111.6 . . ?
C101 C102 H10F 111.6 . . ?
C101 C102 C103 100.6(16) . . ?
H10E C102 H10F 109.4 . . ?
C103 C102 H10E 111.6 . . ?
C103 C102 H10F 111.6 . . ?
O7 C103 C102 108.1(15) . . ?
O7 C103 H10G 110.1 . . ?
O7 C103 H10H 110.1 . . ?
C102 C103 H10G 110.1 . . ?
C102 C103 H10H 110.1 . . ?
H10G C103 H10H 108.4 . . ?
C107 O8 C104 112.4(13) . . ?
O8 C104 H10I 111.9 . . ?
O8 C104 H10J 111.9 . . ?
O8 C104 C105 99.4(14) . . ?
H10I C104 H10J 109.6 . . ?
C105 C104 H10I 111.9 . . ?
C105 C104 H10J 111.9 . . ?
C104 C105 H10K 109.3 . . ?
C104 C105 H10L 109.3 . . ?
H10K C105 H10L 108.0 . . ?
C106 C105 C104 111.5(14) . . ?
C106 C105 H10K 109.3 . . ?
C106 C105 H10L 109.3 . . ?
C105 C106 H10M 111.6 . . ?
C105 C106 H10N 111.6 . . ?
H10M C106 H10N 109.4 . . ?
C107 C106 C105 101.0(15) . . ?
C107 C106 H10M 111.6 . . ?
C107 C106 H10N 111.6 . . ?
O8 C107 C106 109.8(15) . . ?
O8 C107 H10O 109.7 . . ?
O8 C107 H10P 109.7 . . ?
C106 C107 H10O 109.7 . . ?
C106 C107 H10P 109.7 . . ?
H10O C107 H10P 108.2 . . ?

loop_
_geom_bond_atom_site_label_1
_geom_bond_atom_site_label_2
_geom_bond_distance
_geom_bond_site_symmetry_2
_geom_bond_publ_flag
Ce1 O1 2.121(4) . ?
Ce1 O2 2.127(3) . ?
Ce1 O3 2.170(4) . ?
Ce1 O4 2.148(3) . ?
Ce1 O5 2.508(4) . ?
Ce1 O6 2.518(3) . ?
Si1 O1 1.615(4) . ?
Si1 C12 1.904(6) . ?
Si1 C13 1.878(10) . ?
Si1 C19 1.895(7) . ?
Si1 C93 1.932(11) . ?
Si2 O2 1.617(3) . ?
Si2 C30 1.900(6) . ?
Si2 C31 1.893(6) . ?
Si2 C37 1.882(6) . ?
Si3 O3 1.604(4) . ?
Si3 C48 1.886(7) . ?
Si3 C49 1.887(7) . ?
Si3 C55 1.891(7) . ?
Si4 O4 1.621(4) . ?
Si4 C61 1.869(7) . ?
Si4 C67 1.865(9) . ?
Si4 C73 1.883(6) . ?
Si4 C92 1.928(8) . ?
O5 C79 1.454(8) . ?
O5 C82 1.457(9) . ?
O6 C83 1.435(7) . ?
O6 C86 1.467(7) . ?
C1 C2 1.388(8) . ?
C1 C6 1.389(8) . ?
C1 C7 1.492(8) . ?
C2 H2 0.9500 . ?
C2 C3 1.389(8) . ?
C3 C4 1.397(8) . ?
C3 C25 1.481(8) . ?
C4 H4 0.9500 . ?
C4 C5 1.381(8) . ?
C5 C6 1.394(9) . ?
C5 C43 1.496(8) . ?
C6 H6 0.9500 . ?
C7 C8 1.378(8) . ?
C7 C12 1.416(8) . ?
C8 H8 0.9500 . ?
C8 C9 1.389(9) . ?
C9 H9 0.9500 . ?
C9 C10 1.389(9) . ?
C10 H10 0.9500 . ?
C10 C11 1.389(9) . ?
C11 H11 0.9500 . ?
C11 C12 1.397(8) . ?
C13 C14 1.3900 . ?
C13 C18 1.3900 . ?
C14 H14 0.9500 . ?
C14 C15 1.3900 . ?
C15 H15 0.9500 . ?
C15 C16 1.3900 . ?
C16 H16 0.9500 . ?
C16 C17 1.3900 . ?
C17 H17 0.9500 . ?
C17 C18 1.3900 . ?
C18 H18 0.9500 . ?
C19 C20 1.406(10) . ?
C19 C24 1.382(10) . ?
C20 H20 0.9500 . ?
C20 C21 1.405(13) . ?
C21 H21 0.9500 . ?
C21 C22 1.347(16) . ?
C22 H22 0.9500 . ?
C22 C23 1.373(14) . ?
C23 H23 0.9500 . ?
C23 C24 1.394(10) . ?
C24 H24 0.9500 . ?
C25 C26 1.405(8) . ?
C25 C30 1.397(9) . ?
C26 H26 0.9500 . ?
C26 C27 1.376(10) . ?
C27 H27 0.9500 . ?
C27 C28 1.368(13) . ?
C28 H28 0.9500 . ?
C28 C29 1.387(11) . ?
C29 H29 0.9500 . ?
C29 C30 1.403(8) . ?
C31 C32 1.398(10) . ?
C31 C36 1.396(9) . ?
C32 H32 0.9500 . ?
C32 C33 1.386(10) . ?
C33 H33 0.9500 . ?
C33 C34 1.368(11) . ?
C34 H34 0.9500 . ?
C34 C35 1.395(11) . ?
C35 H35 0.9500 . ?
C35 C36 1.378(10) . ?
C36 H36 0.9500 . ?
C37 C38 1.397(9) . ?
C37 C42 1.401(8) . ?
C38 H38 0.9500 . ?
C38 C39 1.402(11) . ?
C39 H39 0.9500 . ?
C39 C40 1.376(12) . ?
C40 H40 0.9500 . ?
C40 C41 1.368(11) . ?
C41 H41 0.9500 . ?
C41 C42 1.399(9) . ?
C42 H42 0.9500 . ?
C43 C44 1.384(9) . ?
C43 C48 1.412(10) . ?
C44 H44 0.9500 . ?
C44 C45 1.377(10) . ?
C45 H45 0.9500 . ?
C45 C46 1.379(14) . ?
C46 H46 0.9500 . ?
C46 C47 1.376(12) . ?
C47 H47 0.9500 . ?
C47 C48 1.421(9) . ?
C49 C50 1.389(11) . ?
C49 C54 1.376(12) . ?
C50 H50 0.9500 . ?
C50 C51 1.368(12) . ?
C51 H51 0.9500 . ?
C51 C52 1.348(17) . ?
C52 H52 0.9500 . ?
C52 C53 1.388(17) . ?
C53 H53 0.9500 . ?
C53 C54 1.413(12) . ?
C54 H54 0.9500 . ?
C55 C56 1.404(9) . ?
C55 C60 1.380(10) . ?
C56 H56 0.9500 . ?
C56 C57 1.400(13) . ?
C57 H57 0.9500 . ?
C57 C58 1.347(15) . ?
C58 H58 0.9500 . ?
C58 C59 1.381(12) . ?
C59 H59 0.9500 . ?
C59 C60 1.374(10) . ?
C60 H60 0.9500 . ?
C61 C62 1.395(11) . ?
C61 C66 1.383(11) . ?
C62 H62 0.9500 . ?
C62 C63 1.414(11) . ?
C63 H63 0.9500 . ?
C63 C64 1.304(15) . ?
C64 H64 0.9500 . ?
C64 C65 1.397(18) . ?
C65 H65 0.9500 . ?
C65 C66 1.410(15) . ?
C66 H66 0.9500 . ?
C67 C68 1.3900 . ?
C67 C72 1.3900 . ?
C68 H68 0.9500 . ?
C68 C69 1.3900 . ?
C69 H69 0.9500 . ?
C69 C70 1.3900 . ?
C70 H70 0.9500 . ?
C70 C71 1.3900 . ?
C71 H71 0.9500 . ?
C71 C72 1.3900 . ?
C72 H72 0.9500 . ?
C73 C74 1.391(8) . ?
C73 C78 1.391(9) . ?
C74 H74 0.9500 . ?
C74 C75 1.382(9) . ?
C75 H75 0.9500 . ?
C75 C76 1.369(11) . ?
C76 H76 0.9500 . ?
C76 C77 1.397(10) . ?
C77 H77 0.9500 . ?
C77 C78 1.380(9) . ?
C78 H78 0.9500 . ?
C79 H79A 0.9900 . ?
C79 H79B 0.9900 . ?
C79 C80 1.509(12) . ?
C80 H80A 0.9900 . ?
C80 H80B 0.9900 . ?
C80 C81 1.529(14) . ?
C81 H81A 0.9900 . ?
C81 H81B 0.9900 . ?
C81 C82 1.497(11) . ?
C82 H82A 0.9900 . ?
C82 H82B 0.9900 . ?
C83 H83A 0.9900 . ?
C83 H83B 0.9900 . ?
C83 C84 1.517(8) . ?
C84 H84A 0.9900 . ?
C84 H84B 0.9900 . ?
C84 H84C 0.9900 . ?
C84 H84D 0.9900 . ?
C84 C85 1.526(11) . ?
C84 C99 1.529(18) . ?
C85 H85A 0.9900 . ?
C85 H85B 0.9900 . ?
C85 C86 1.488(10) . ?
C86 H86A 0.9900 . ?
C86 H86B 0.9900 . ?
C86 H86C 0.9900 . ?
C86 H86D 0.9900 . ?
C86 C99 1.485(17) . ?
C92 C87 1.3900 . ?
C92 C91 1.3900 . ?
C87 H87 0.9500 . ?
C87 C88 1.3900 . ?
C88 H88 0.9500 . ?
C88 C89 1.3900 . ?
C89 H89 0.9500 . ?
C89 C90 1.3900 . ?
C90 H90 0.9500 . ?
C90 C91 1.3900 . ?
C91 H91 0.9500 . ?
C93 C94 1.3900 . ?
C93 C98 1.3900 . ?
C94 H94 0.9500 . ?
C94 C95 1.3900 . ?
C95 H95 0.9500 . ?
C95 C96 1.3900 . ?
C96 H96 0.9500 . ?
C96 C97 1.3900 . ?
C97 H97 0.9500 . ?
C97 C98 1.3900 . ?
C98 H98 0.9500 . ?
C99 H99A 0.9900 . ?
C99 H99B 0.9900 . ?
O7 C100 1.561(19) . ?
O7 C103 1.400(17) . ?
C100 H10A 0.9900 . ?
C100 H10B 0.9900 . ?
C100 C101 1.496(19) . ?
C101 H10C 0.9900 . ?
C101 H10D 0.9900 . ?
C101 C102 1.492(18) . ?
C102 H10E 0.9900 . ?
C102 H10F 0.9900 . ?
C102 C103 1.537(19) . ?
C103 H10G 0.9900 . ?
C103 H10H 0.9900 . ?
O8 C104 1.444(17) . ?
O8 C107 1.360(16) . ?
C104 H10I 0.9900 . ?
C104 H10J 0.9900 . ?
C104 C105 1.533(18) . ?
C105 H10K 0.9900 . ?
C105 H10L 0.9900 . ?
C105 C106 1.473(18) . ?
C106 H10M 0.9900 . ?
C106 H10N 0.9900 . ?
C106 C107 1.467(17) . ?
C107 H10O 0.9900 . ?
C107 H10P 0.9900 . ?

loop_
_geom_torsion_atom_site_label_1
_geom_torsion_atom_site_label_2
_geom_torsion_atom_site_label_3
_geom_torsion_atom_site_label_4
_geom_torsion
_geom_torsion_site_symmetry_1
_geom_torsion_site_symmetry_2
_geom_torsion_site_symmetry_3
_geom_torsion_site_symmetry_4
_geom_torsion_publ_flag
Ce1 O5 C79 C80 152.3(5) . . . . ?
Ce1 O5 C82 C81 -176.0(5) . . . . ?
Ce1 O6 C83 C84 -175.9(5) . . . . ?
Ce1 O6 C86 C85 152.8(6) . . . . ?
Ce1 O6 C86 C99 -160.5(11) . . . . ?
Si1 C13 C14 C15 -173.3(18) . . . . ?
Si1 C13 C18 C17 172.9(19) . . . . ?
Si1 C19 C20 C21 -175.0(6) . . . . ?
Si1 C19 C24 C23 173.8(5) . . . . ?
Si1 C93 C94 C95 -178.9(19) . . . . ?
Si1 C93 C98 C97 179(2) . . . . ?
Si2 C31 C32 C33 174.1(5) . . . . ?
Si2 C31 C36 C35 -174.2(5) . . . . ?
Si2 C37 C38 C39 -175.7(5) . . . . ?
Si2 C37 C42 C41 175.2(5) . . . . ?
Si3 C49 C50 C51 173.6(7) . . . . ?
Si3 C49 C54 C53 -170.9(7) . . . . ?
Si3 C55 C56 C57 -175.9(8) . . . . ?
Si3 C55 C60 C59 175.7(6) . . . . ?
Si4 C61 C62 C63 -173.2(6) . . . . ?
Si4 C61 C66 C65 171.2(9) . . . . ?
Si4 C67 C68 C69 179.1(13) . . . . ?
Si4 C67 C72 C71 -179.0(13) . . . . ?
Si4 C73 C74 C75 -178.4(5) . . . . ?
Si4 C73 C78 C77 178.0(5) . . . . ?
Si4 C92 C87 C88 -178.7(11) . . . . ?
Si4 C92 C91 C90 178.7(10) . . . . ?
O1 Si1 C13 C14 -57.9(12) . . . . ?
O1 Si1 C13 C18 129.0(11) . . . . ?
O1 Si1 C19 C20 -175.4(5) . . . . ?
O1 Si1 C19 C24 9.4(5) . . . . ?
O2 Si2 C30 C25 -25.4(6) . . . . ?
O2 Si2 C30 C29 150.7(5) . . . . ?
O2 Si2 C31 C32 -88.1(5) . . . . ?
O2 Si2 C31 C36 85.2(5) . . . . ?
O2 Si2 C37 C38 -164.5(5) . . . . ?
O2 Si2 C37 C42 19.1(5) . . . . ?
O3 Si3 C48 C43 -37.4(6) . . . . ?
O3 Si3 C48 C47 142.2(5) . . . . ?
O3 Si3 C49 C50 -71.4(7) . . . . ?
O3 Si3 C49 C54 101.9(6) . . . . ?
O3 Si3 C55 C56 175.5(6) . . . . ?
O3 Si3 C55 C60 0.1(7) . . . . ?
O4 Si4 C61 C62 88.0(6) . . . . ?
O4 Si4 C61 C66 -86.4(8) . . . . ?
O4 Si4 C67 C68 8.9(10) . . . . ?
O4 Si4 C67 C72 -172.1(8) . . . . ?
O4 Si4 C73 C74 -152.6(5) . . . . ?
O4 Si4 C73 C78 29.5(5) . . . . ?
O5 C79 C80 C81 38.7(8) . . . . ?
O6 C83 C84 C85 18.8(9) . . . . ?
O6 C83 C84 C99 -26.2(13) . . . . ?
O6 C86 C99 C84 -32.9(17) . . . . ?
C1 C2 C3 C4 -0.7(8) . . . . ?
C1 C2 C3 C25 -176.7(5) . . . . ?
C1 C7 C8 C9 179.6(6) . . . . ?
C1 C7 C12 Si1 -2.8(8) . . . . ?
C1 C7 C12 C11 179.7(5) . . . . ?
C2 C1 C6 C5 -1.7(8) . . . . ?
C2 C1 C7 C8 -53.6(7) . . . . ?
C2 C1 C7 C12 124.0(6) . . . . ?
C2 C3 C4 C5 0.5(8) . . . . ?
C2 C3 C25 C26 122.6(6) . . . . ?
C2 C3 C25 C30 -53.5(8) . . . . ?
C3 C4 C5 C6 -0.9(8) . . . . ?
C3 C4 C5 C43 -178.4(5) . . . . ?
C3 C25 C26 C27 -173.0(6) . . . . ?
C3 C25 C30 Si2 -13.0(8) . . . . ?
C3 C25 C30 C29 170.8(6) . . . . ?
C4 C3 C25 C26 -53.2(8) . . . . ?
C4 C3 C25 C30 130.7(6) . . . . ?
C4 C5 C6 C1 1.5(8) . . . . ?
C4 C5 C43 C44 120.1(7) . . . . ?
C4 C5 C43 C48 -58.7(8) . . . . ?
C5 C43 C44 C45 -177.0(7) . . . . ?
C5 C43 C48 Si3 -3.6(9) . . . . ?
C5 C43 C48 C47 176.8(6) . . . . ?
C6 C1 C2 C3 1.3(8) . . . . ?
C6 C1 C7 C8 124.9(6) . . . . ?
C6 C1 C7 C12 -57.5(7) . . . . ?
C6 C5 C43 C44 -57.3(8) . . . . ?
C6 C5 C43 C48 123.8(6) . . . . ?
C7 C1 C2 C3 179.9(5) . . . . ?
C7 C1 C6 C5 179.8(5) . . . . ?
C7 C8 C9 C10 0.3(10) . . . . ?
C8 C7 C12 Si1 174.7(5) . . . . ?
C8 C7 C12 C11 -2.7(8) . . . . ?
C8 C9 C10 C11 -1.6(10) . . . . ?
C9 C10 C11 C12 0.7(10) . . . . ?
C10 C11 C12 Si1 -176.2(5) . . . . ?
C10 C11 C12 C7 1.5(9) . . . . ?
C12 Si1 C13 C14 64.0(12) . . . . ?
C12 Si1 C13 C18 -109.1(12) . . . . ?
C12 Si1 C19 C20 60.3(6) . . . . ?
C12 Si1 C19 C24 -114.9(5) . . . . ?
C12 C7 C8 C9 2.0(9) . . . . ?
C13 Si1 C19 C20 -56.3(11) . . . . ?
C13 Si1 C19 C24 128.5(10) . . . . ?
C13 C14 C15 C16 0.0 . . . . ?
C14 C13 C18 C17 0.0 . . . . ?
C14 C15 C16 C17 0.0 . . . . ?
C15 C16 C17 C18 0.0 . . . . ?
C16 C17 C18 C13 0.0 . . . . ?
C18 C13 C14 C15 0.0 . . . . ?
C19 Si1 C13 C14 -177.0(8) . . . . ?
C19 Si1 C13 C18 9.9(15) . . . . ?
C19 C20 C21 C22 0.8(13) . . . . ?
C20 C19 C24 C23 -1.6(9) . . . . ?
C20 C21 C22 C23 -0.7(14) . . . . ?
C21 C22 C23 C24 -0.5(12) . . . . ?
C22 C23 C24 C19 1.7(10) . . . . ?
C24 C19 C20 C21 0.4(11) . . . . ?
C25 C3 C4 C5 176.4(5) . . . . ?
C25 C26 C27 C28 1.4(12) . . . . ?
C26 C25 C30 Si2 171.0(5) . . . . ?
C26 C25 C30 C29 -5.2(9) . . . . ?
C26 C27 C28 C29 -3.9(12) . . . . ?
C27 C28 C29 C30 1.9(12) . . . . ?
C28 C29 C30 Si2 -173.6(6) . . . . ?
C28 C29 C30 C25 2.8(10) . . . . ?
C30 Si2 O2 Ce1 -177.4(11) . . . . ?
C30 Si2 C31 C32 33.2(5) . . . . ?
C30 Si2 C31 C36 -153.5(5) . . . . ?
C30 Si2 C37 C38 71.5(6) . . . . ?
C30 Si2 C37 C42 -104.9(5) . . . . ?
C30 C25 C26 C27 3.2(10) . . . . ?
C31 Si2 O2 Ce1 -59.2(12) . . . . ?
C31 Si2 C30 C25 -144.7(5) . . . . ?
C31 Si2 C30 C29 31.5(6) . . . . ?
C31 Si2 C37 C38 -45.4(6) . . . . ?
C31 Si2 C37 C42 138.2(5) . . . . ?
C31 C32 C33 C34 -0.1(11) . . . . ?
C32 C31 C36 C35 -0.6(9) . . . . ?
C32 C33 C34 C35 -0.4(11) . . . . ?
C33 C34 C35 C36 0.3(11) . . . . ?
C34 C35 C36 C31 0.2(10) . . . . ?
C36 C31 C32 C33 0.6(9) . . . . ?
C37 Si2 O2 Ce1 59.7(11) . . . . ?
C37 Si2 C30 C25 97.5(5) . . . . ?
C37 Si2 C30 C29 -86.4(5) . . . . ?
C37 Si2 C31 C32 152.0(5) . . . . ?
C37 Si2 C31 C36 -34.7(5) . . . . ?
C37 C38 C39 C40 0.2(11) . . . . ?
C38 C37 C42 C41 -1.4(9) . . . . ?
C38 C39 C40 C41 -0.7(12) . . . . ?
C39 C40 C41 C42 0.1(11) . . . . ?
C40 C41 C42 C37 1.0(10) . . . . ?
C42 C37 C38 C39 0.8(10) . . . . ?
C43 C5 C6 C1 179.0(5) . . . . ?
C43 C44 C45 C46 -0.4(12) . . . . ?
C44 C43 C48 Si3 177.6(5) . . . . ?
C44 C43 C48 C47 -2.0(9) . . . . ?
C44 C45 C46 C47 -0.8(13) . . . . ?
C45 C46 C47 C48 0.6(12) . . . . ?
C46 C47 C48 Si3 -178.8(6) . . . . ?
C46 C47 C48 C43 0.8(11) . . . . ?
C48 Si3 O3 Ce1 154.2(14) . . . . ?
C48 Si3 C49 C50 51.6(7) . . . . ?
C48 Si3 C49 C54 -135.1(6) . . . . ?
C48 Si3 C55 C56 51.2(7) . . . . ?
C48 Si3 C55 C60 -124.2(6) . . . . ?
C48 C43 C44 C45 1.9(11) . . . . ?
C49 Si3 O3 Ce1 -86.3(14) . . . . ?
C49 Si3 C48 C43 -157.4(5) . . . . ?
C49 Si3 C48 C47 22.1(6) . . . . ?
C49 Si3 C55 C56 -65.7(7) . . . . ?
C49 Si3 C55 C60 119.0(6) . . . . ?
C49 C50 C51 C52 -2.2(15) . . . . ?
C50 C49 C54 C53 2.7(12) . . . . ?
C50 C51 C52 C53 1.7(17) . . . . ?
C51 C52 C53 C54 0.9(17) . . . . ?
C52 C53 C54 C49 -3.2(15) . . . . ?
C54 C49 C50 C51 0.0(12) . . . . ?
C55 Si3 O3 Ce1 32.8(15) . . . . ?
C55 Si3 C48 C43 84.7(6) . . . . ?
C55 Si3 C48 C47 -95.8(6) . . . . ?
C55 Si3 C49 C50 169.1(6) . . . . ?
C55 Si3 C49 C54 -17.6(7) . . . . ?
C55 C56 C57 C58 0.1(17) . . . . ?
C56 C55 C60 C59 0.2(12) . . . . ?
C56 C57 C58 C59 0.3(18) . . . . ?
C57 C58 C59 C60 -0.4(16) . . . . ?
C58 C59 C60 C55 0.1(13) . . . . ?
C60 C55 C56 C57 -0.3(13) . . . . ?
C61 Si4 O4 Ce1 -102.2(13) . . . . ?
C61 Si4 C67 C68 -108.0(8) . . . . ?
C61 Si4 C67 C72 71.1(10) . . . . ?
C61 Si4 C73 C74 -30.8(6) . . . . ?
C61 Si4 C73 C78 151.3(5) . . . . ?
C61 C62 C63 C64 0.2(13) . . . . ?
C62 C61 C66 C65 -3.6(14) . . . . ?
C62 C63 C64 C65 0.4(17) . . . . ?
C63 C64 C65 C66 -3(2) . . . . ?
C64 C65 C66 C61 4.3(19) . . . . ?
C66 C61 C62 C63 1.4(11) . . . . ?
C67 Si4 O4 Ce1 146.3(14) . . . . ?
C67 Si4 C61 C62 -154.0(8) . . . . ?
C67 Si4 C61 C66 31.6(9) . . . . ?
C67 Si4 C73 C74 81.7(8) . . . . ?
C67 Si4 C73 C78 -96.2(7) . . . . ?
C67 C68 C69 C70 0.0 . . . . ?
C68 C67 C72 C71 0.0 . . . . ?
C68 C69 C70 C71 0.0 . . . . ?
C69 C70 C71 C72 0.0 . . . . ?
C70 C71 C72 C67 0.0 . . . . ?
C72 C67 C68 C69 0.0 . . . . ?
C73 Si4 O4 Ce1 19.8(13) . . . . ?
C73 Si4 C61 C62 -34.3(6) . . . . ?
C73 Si4 C61 C66 151.3(7) . . . . ?
C73 Si4 C67 C68 134.2(8) . . . . ?
C73 Si4 C67 C72 -46.8(11) . . . . ?
C73 C74 C75 C76 0.4(10) . . . . ?
C74 C73 C78 C77 0.0(9) . . . . ?
C74 C75 C76 C77 0.0(11) . . . . ?
C75 C76 C77 C78 -0.5(10) . . . . ?
C76 C77 C78 C73 0.5(10) . . . . ?
C78 C73 C74 C75 -0.4(9) . . . . ?
C79 O5 C82 C81 2.4(8) . . . . ?
C79 C80 C81 C82 -36.4(9) . . . . ?
C80 C81 C82 O5 21.7(9) . . . . ?
C82 O5 C79 C80 -26.0(8) . . . . ?
C83 O6 C86 C85 -29.2(8) . . . . ?
C83 O6 C86 C99 17.5(13) . . . . ?
C83 C84 C85 C86 -35.6(10) . . . . ?
C83 C84 C99 C86 35.5(17) . . . . ?
C84 C85 C86 O6 39.6(9) . . . . ?
C86 O6 C83 C84 6.0(8) . . . . ?
C92 Si4 O4 Ce1 133.8(13) . . . . ?
C92 Si4 C61 C62 -150.7(7) . . . . ?
C92 Si4 C61 C66 34.9(9) . . . . ?
C92 Si4 C73 C74 90.9(7) . . . . ?
C92 Si4 C73 C78 -86.9(6) . . . . ?
C92 C87 C88 C89 0.0 . . . . ?
C87 C92 C91 C90 0.0 . . . . ?
C87 C88 C89 C90 0.0 . . . . ?
C88 C89 C90 C91 0.0 . . . . ?
C89 C90 C91 C92 0.0 . . . . ?
C91 C92 C87 C88 0.0 . . . . ?
C93 Si1 C19 C20 -53.0(12) . . . . ?
C93 Si1 C19 C24 131.8(12) . . . . ?
C93 C94 C95 C96 0.0 . . . . ?
C94 C93 C98 C97 0.0 . . . . ?
C94 C95 C96 C97 0.0 . . . . ?
C95 C96 C97 C98 0.0 . . . . ?
C96 C97 C98 C93 0.0 . . . . ?
C98 C93 C94 C95 0.0 . . . . ?
O7 C100 C101 C102 9(2) . . . . ?
C100 O7 C103 C102 -33.6(19) . . . . ?
C100 C101 C102 C103 -28(2) . . . . ?
C101 C102 C103 O7 39(2) . . . . ?
C103 O7 C100 C101 15(2) . . . . ?
O8 C104 C105 C106 3(2) . . . . ?
C104 O8 C107 C106 26(3) . . . . ?
C104 C105 C106 C107 10(2) . . . . ?
C105 C106 C107 O8 -22(2) . . . . ?
C107 O8 C104 C105 -18(2) . . . . ?

loop_
_exptl_oxdiff_crystal_face_indexfrac_h
_exptl_oxdiff_crystal_face_indexfrac_k
_exptl_oxdiff_crystal_face_indexfrac_l
_exptl_oxdiff_crystal_face_x
_exptl_oxdiff_crystal_face_y
_exptl_oxdiff_crystal_face_z
-0.0004 0.0000 0.9991 0.0360 -0.0474 0.0154
0.0004 -0.0000 -0.9991 -0.0360 0.0474 -0.0154
1.9998 -0.9997 -0.9978 -0.0623 0.0919 0.1829
1.9987 -0.9995 1.9995 0.0456 -0.0504 0.2291
-1.0003 -0.9991 1.9974 0.1583 -0.0517 -0.0376
-0.0007 -0.9992 1.9981 0.1207 -0.0513 0.0513
-1.9997 0.0003 0.9977 0.1111 -0.0483 -0.1624
1.9997 -0.0003 -0.9977 -0.1111 0.0483 0.1624
-0.9994 0.9994 -0.9997 -0.0472 0.0034 -0.1248
-1.0000 -0.9991 0.9983 0.1223 -0.0042 -0.0530
0.9997 -0.0002 0.0007 -0.0376 0.0004 0.0889
-0.9996 -0.9992 -0.0008 0.0864 0.0432 -0.0684
-0.9992 -0.9992 -0.9999 0.0504 0.0906 -0.0838
0.0005 -1.9987 -0.9992 0.0616 0.1347 0.0255
0.9992 0.9992 0.9999 -0.0504 -0.0906 0.0838
-1.0001 0.9995 0.9985 0.0248 -0.0915 -0.0940
-4.2105 -3.9925 -14.1632 -0.1565 0.8448 -0.5117
1.0001 -0.9995 -0.9985 -0.0248 0.0915 0.0940
6.8886 4.7641 -10.9054 -0.8844 0.3130 0.3463
1.9995 1.9983 -0.9975 -0.2087 -0.0389 0.1214
0.9999 1.9984 -0.9982 -0.1711 -0.0394 0.0325
-0.0005 0.9993 0.9992 -0.0128 -0.0911 -0.0051
-0.0001 0.9993 0.0001 -0.0488 -0.0436 -0.0205

loop_
_smtbx_masks_void_nr
_smtbx_masks_void_average_x
_smtbx_masks_void_average_y
_smtbx_masks_void_average_z
_smtbx_masks_void_volume
_smtbx_masks_void_count_electrons
_smtbx_masks_void_content
1 -0.039 0.201 0.702 351.6 75.8 '2 THF'
2 0.013 0.130 0.450 8.7 0.0 ?
3 0.039 0.701 0.798 351.6 76.0 '2 THF'
4 -0.013 0.630 0.050 8.7 0.0 ?
5 0.461 0.299 0.298 351.6 83.3 '2 THF'
6 0.539 0.799 0.202 351.6 80.3 '2 THF'
7 0.487 0.870 0.950 8.7 0.0 ?
8 0.512 0.370 0.550 8.7 0.0 ?
